data_7711277
loop_
_publ_author_name
'Huang, Guan-Rong'
'Brocha Silalahi, Rhone P.'
'Liao, Jian-Hong'
'Chiu, Tzu-Hao'
'Liu, Chen-Wei'

_publ_section_title
;
 Synthesis, Structural Studies, and Photophysical Properties of
 Heteroleptic Inverse-Coordination Clusters
;
_journal_name_full 'Dalton Transactions'
_journal_paper_doi 10.1039/D2DT02100E
_journal_year 2022
_chemical_formula_sum 'C68 H104 Ag12 Br F6 O12 P7 S12'
_chemical_formula_weight 3203.37
_space_group_crystal_system triclinic
_space_group_IT_number 2
_space_group_name_Hall '-P 1'
_space_group_name_H-M_alt 'P -1'
_atom_sites_solution_hydrogens geom
_audit_creation_method SHELXL-2018/3
_audit_update_record
;
2022-04-28 deposited with the CCDC.	2022-09-16 downloaded from the CCDC.
;
_cell_angle_alpha 99.8543(7)
_cell_angle_beta 90.3872(7)
_cell_angle_gamma 116.2836(7)
_cell_formula_units_Z 4
_cell_length_a 21.4279(7)
_cell_length_b 22.7192(8)
_cell_length_c 23.7146(7)
_cell_measurement_reflns_used 9686
_cell_measurement_temperature 150(2)
_cell_measurement_theta_max 27.12
_cell_measurement_theta_min 2.37
_cell_volume 10153.9(6)
_computing_cell_refinement 'Bruker SAINT'
_computing_data_collection 'Bruker APEX2'
_computing_data_reduction 'Bruker SAINT'
_computing_molecular_graphics 'Bruker SHELXTL'
_computing_publication_material 'Bruker SHELXTL'
_computing_structure_refinement 'SHELXL-2018/3 (Sheldrick, 2018)'
_computing_structure_solution 'SHELXS-97 (Sheldrick 2008)'
_diffrn_ambient_temperature 150(2)
_diffrn_measured_fraction_theta_full 0.987
_diffrn_measured_fraction_theta_max 0.987
_diffrn_measurement_device_type 'Bruker APEX-II CCD'
_diffrn_measurement_method '\f and \w scans'
_diffrn_radiation_type MoK\a
_diffrn_radiation_wavelength 0.71073
_diffrn_reflns_av_R_equivalents 0.0196
_diffrn_reflns_av_unetI/netI 0.0307
_diffrn_reflns_Laue_measured_fraction_full 0.987
_diffrn_reflns_Laue_measured_fraction_max 0.987
_diffrn_reflns_limit_h_max 25
_diffrn_reflns_limit_h_min -25
_diffrn_reflns_limit_k_max 27
_diffrn_reflns_limit_k_min -27
_diffrn_reflns_limit_l_max 19
_diffrn_reflns_limit_l_min -28
_diffrn_reflns_number 60899
_diffrn_reflns_point_group_measured_fraction_full 0.987
_diffrn_reflns_point_group_measured_fraction_max 0.987
_diffrn_reflns_theta_full 24.999
_diffrn_reflns_theta_max 24.999
_diffrn_reflns_theta_min 0.875
_exptl_absorpt_coefficient_mu 3.070
_exptl_absorpt_correction_T_max 0.7455
_exptl_absorpt_correction_T_min 0.5746
_exptl_absorpt_correction_type multi-scan
_exptl_absorpt_process_details SADABS
_exptl_crystal_colour colourless
_exptl_crystal_density_diffrn 2.095
_exptl_crystal_description plate
_exptl_crystal_F_000 6232
_exptl_crystal_size_max 0.250
_exptl_crystal_size_mid 0.160
_exptl_crystal_size_min 0.050
_refine_diff_density_max 1.924
_refine_diff_density_min -1.529
_refine_diff_density_rms 0.121
_refine_ls_extinction_method none
_refine_ls_goodness_of_fit_ref 1.017
_refine_ls_hydrogen_treatment constr
_refine_ls_matrix_type full
_refine_ls_number_parameters 2237
_refine_ls_number_reflns 35292
_refine_ls_number_restraints 1053
_refine_ls_restrained_S_all 1.013
_refine_ls_R_factor_all 0.0438
_refine_ls_R_factor_gt 0.0350
_refine_ls_shift/su_max 0.002
_refine_ls_shift/su_mean 0.000
_refine_ls_structure_factor_coef Fsqd
_refine_ls_weighting_details 'w=1/[\s^2^(Fo^2^)+(0.0445P)^2^+45.1387P] where P=(Fo^2^+2Fc^2^)/3'
_refine_ls_weighting_scheme calc
_refine_ls_wR_factor_gt 0.0931
_refine_ls_wR_factor_ref 0.1002
_reflns_Friedel_coverage 0.000
_reflns_number_gt 30058
_reflns_number_total 35292
_reflns_threshold_expression 'I > 2\s(I)'
_cod_data_source_file d2dt02100e2.cif
_cod_data_source_block 2b
_cod_database_code 7711277
_shelx_shelxl_version_number 2018/3
_shelx_space_group_comment
; 
The symmetry employed for this shelxl refinement is uniquely defined 
by the following loop, which should always be used as a source of 
symmetry information in preference to the above space-group names. 
They are only intended as comments. 
;
_shelx_estimated_absorpt_t_min 0.514
_shelx_estimated_absorpt_t_max 0.862

loop_
_space_group_symop_operation_xyz
'x, y, z'
'-x, -y, -z'

loop_
_atom_site_label
_atom_site_type_symbol
_atom_site_fract_x
_atom_site_fract_y
_atom_site_fract_z
_atom_site_U_iso_or_equiv
_atom_site_adp_type
_atom_site_occupancy
_atom_site_site_symmetry_order
_atom_site_calc_flag
_atom_site_refinement_flags_posn
_atom_site_refinement_flags_adp
_atom_site_refinement_flags_occupancy
_atom_site_disorder_assembly
_atom_site_disorder_group
Ag1 Ag 0.85009(2) 0.11386(2) 0.26128(2) 0.03562(10) Uani 1 1 d . . . . .
Ag2 Ag 0.91179(3) 0.04721(2) 0.32306(2) 0.04183(11) Uani 1 1 d . . . . .
Ag3 Ag 0.78257(2) -0.03350(2) 0.24467(2) 0.03379(10) Uani 1 1 d . . . . .
Ag4 Ag 0.69399(2) 0.12217(2) 0.30893(2) 0.03228(9) Uani 1 1 d . . . . .
Ag5 Ag 0.64534(3) 0.06689(2) 0.41453(2) 0.04054(11) Uani 1 1 d . . . . .
Ag6 Ag 0.62537(2) -0.02100(2) 0.29921(2) 0.03225(9) Uani 1 1 d . . . . .
Ag7 Ag 0.87455(2) 0.22902(2) 0.40639(2) 0.03105(9) Uani 1 1 d . . . . .
Ag8 Ag 0.79772(2) 0.14846(2) 0.49344(2) 0.03891(11) Uani 1 1 d . . . . .
Ag9 Ag 0.93697(2) 0.15987(2) 0.46060(2) 0.03391(10) Uani 1 1 d . . . . .
Ag10 Ag 0.70636(2) -0.11249(2) 0.37815(2) 0.03538(10) Uani 1 1 d . . . . .
Ag11 Ag 0.71435(2) -0.02897(2) 0.48792(2) 0.03595(10) Uani 1 1 d . . . . .
Ag12 Ag 0.84393(2) -0.02954(2) 0.44221(2) 0.03723(10) Uani 1 1 d . . . . .
Ag13 Ag 0.87144(3) 0.45544(2) 0.09169(2) 0.04117(11) Uani 1 1 d . . . . .
Ag14 Ag 0.86682(2) 0.53730(2) 0.20587(2) 0.03437(10) Uani 1 1 d . . . . .
Ag15 Ag 0.80691(2) 0.39518(2) 0.19465(2) 0.03418(10) Uani 1 1 d . . . . .
Ag16 Ag 0.79801(2) 0.53636(2) 0.01551(2) 0.04248(11) Uani 1 1 d . . . . .
Ag17 Ag 0.65519(2) 0.51556(2) 0.04155(2) 0.04603(12) Uani 1 1 d . . . . .
Ag18 Ag 0.78220(2) 0.61113(2) 0.12028(2) 0.04476(11) Uani 1 1 d . . . . .
Ag19 Ag 0.73420(2) 0.35591(2) 0.00549(2) 0.04031(11) Uani 1 1 d . . . . .
Ag20 Ag 0.58674(2) 0.33553(2) 0.02419(2) 0.04007(11) Uani 1 1 d . . . . .
Ag21 Ag 0.64970(2) 0.27205(2) 0.08514(2) 0.03312(9) Uani 1 1 d . . . . .
Ag22 Ag 0.62914(2) 0.37796(3) 0.22426(2) 0.04650(12) Uani 1 1 d . . . . .
Ag23 Ag 0.55849(2) 0.43371(2) 0.16249(2) 0.04344(11) Uani 1 1 d . . . . .
Ag24 Ag 0.68333(3) 0.52231(3) 0.24375(3) 0.03985(13) Uani 0.8 1 d . . P A 1
Ag25 Ag 0.70850(12) 0.52716(11) 0.21503(12) 0.0351(5) Uani 0.2 1 d . . P A 2
Br1 Br 0.78315(3) 0.05629(2) 0.37885(2) 0.02646(11) Uani 1 1 d . . . . .
Br2 Br 0.72022(3) 0.44545(3) 0.11646(2) 0.03065(11) Uani 1 1 d . . . . .
C1 C 0.5583(7) 0.0004(10) 0.1643(9) 0.063(5) Uani 0.5 1 d D . P B 1
H1A H 0.565384 0.016740 0.206394 0.075 Uiso 0.5 1 calc R U P B 1
H1B H 0.539498 -0.048946 0.156982 0.075 Uiso 0.5 1 calc R U P B 1
C2 C 0.5052(6) 0.0191(6) 0.1377(6) 0.044(2) Uani 0.5 1 d D . P B 1
H2A H 0.497665 0.001565 0.095737 0.052 Uiso 0.5 1 calc R U P B 1
H2B H 0.459954 -0.003079 0.153888 0.052 Uiso 0.5 1 calc R U P B 1
C3 C 0.5280(8) 0.0944(6) 0.1482(8) 0.067(3) Uani 0.5 1 d D . P B 1
H3A H 0.524686 0.110306 0.188622 0.100 Uiso 0.5 1 calc R U P B 1
H3B H 0.497597 0.103361 0.123627 0.100 Uiso 0.5 1 calc R U P B 1
H3C H 0.576492 0.117711 0.139076 0.100 Uiso 0.5 1 calc R U P B 1
C1B C 0.5645(9) 0.0262(11) 0.1670(8) 0.063(5) Uani 0.5 1 d D . P B 2
H1B1 H 0.576936 0.053292 0.206426 0.075 Uiso 0.5 1 calc R U P B 2
H1B2 H 0.530625 -0.020510 0.168096 0.075 Uiso 0.5 1 calc R U P B 2
C2B C 0.5364(6) 0.0566(7) 0.1257(5) 0.044(2) Uani 0.5 1 d D . P B 2
H2B1 H 0.571435 0.102508 0.123367 0.052 Uiso 0.5 1 calc R U P B 2
H2B2 H 0.522726 0.028516 0.086637 0.052 Uiso 0.5 1 calc R U P B 2
C3B C 0.4731(7) 0.0569(8) 0.1544(8) 0.067(3) Uani 0.5 1 d D . P B 2
H3B1 H 0.442032 0.011621 0.160076 0.100 Uiso 0.5 1 calc R U P B 2
H3B2 H 0.447956 0.071506 0.129895 0.100 Uiso 0.5 1 calc R U P B 2
H3B3 H 0.488662 0.087615 0.191726 0.100 Uiso 0.5 1 calc R U P B 2
C4 C 0.7976(3) 0.0594(3) 0.0992(3) 0.0476(15) Uani 1 1 d . . . . .
H4A H 0.831691 0.064085 0.130072 0.057 Uiso 1 1 calc R U . . .
H4B H 0.804457 0.104730 0.095867 0.057 Uiso 1 1 calc R U . . .
C5 C 0.8085(4) 0.0247(4) 0.0435(3) 0.0615(19) Uani 1 1 d . . . . .
H5A H 0.773531 0.020097 0.013405 0.074 Uiso 1 1 calc R U . . .
H5B H 0.855369 0.053204 0.032513 0.074 Uiso 1 1 calc R U . . .
C6 C 0.8032(5) -0.0426(4) 0.0441(4) 0.080(2) Uani 1 1 d . . . . .
H6A H 0.839451 -0.038489 0.072144 0.120 Uiso 1 1 calc R U . . .
H6B H 0.809752 -0.062138 0.005832 0.120 Uiso 1 1 calc R U . . .
H6C H 0.757047 -0.071447 0.054836 0.120 Uiso 1 1 calc R U . . .
C7 C 1.0951(3) 0.3528(3) 0.3634(3) 0.0499(16) Uani 1 1 d D . . . .
H7A H 1.075766 0.348249 0.323911 0.060 Uiso 1 1 calc R U . . .
H7B H 1.146685 0.376832 0.365189 0.060 Uiso 1 1 calc R U . . .
C8 C 1.0687(6) 0.3909(4) 0.4055(4) 0.100(3) Uani 1 1 d D . . . .
H8A H 1.083394 0.435800 0.396224 0.120 Uiso 1 1 calc R U . . .
H8B H 1.016964 0.367622 0.401385 0.120 Uiso 1 1 calc R U . . .
C9 C 1.0933(8) 0.3990(4) 0.4651(4) 0.142(6) Uani 1 1 d D . . . .
H9A H 1.081165 0.354913 0.474212 0.214 Uiso 1 1 calc R U . . .
H9B H 1.071184 0.421348 0.490590 0.214 Uiso 1 1 calc R U . . .
H9C H 1.144196 0.426101 0.470637 0.214 Uiso 1 1 calc R U . . .
C10 C 1.1084(3) 0.1965(4) 0.2732(3) 0.0520(17) Uani 1 1 d . . . . .
H10A H 1.093065 0.148279 0.271910 0.062 Uiso 1 1 calc R U . . .
H10B H 1.143526 0.222378 0.306643 0.062 Uiso 1 1 calc R U . . .
C11 C 1.1396(4) 0.2159(4) 0.2182(3) 0.0574(19) Uani 1 1 d . . . . .
H11A H 1.176326 0.201104 0.211101 0.069 Uiso 1 1 calc R U . . .
H11B H 1.102682 0.192330 0.185740 0.069 Uiso 1 1 calc R U . . .
C12 C 1.1706(5) 0.2897(4) 0.2199(4) 0.086(3) Uani 1 1 d . . . . .
H12A H 1.133363 0.303783 0.222001 0.129 Uiso 1 1 calc R U . . .
H12B H 1.194232 0.300050 0.185127 0.129 Uiso 1 1 calc R U . . .
H12C H 1.204390 0.313645 0.253835 0.129 Uiso 1 1 calc R U . . .
C13 C 0.8575(4) -0.1997(3) 0.2121(3) 0.0532(17) Uani 1 1 d . . . . .
H13A H 0.870412 -0.232671 0.224522 0.064 Uiso 1 1 calc R U . . .
H13B H 0.805892 -0.219198 0.207929 0.064 Uiso 1 1 calc R U . . .
C14 C 0.8845(5) -0.1862(4) 0.1567(3) 0.070(2) Uani 1 1 d . . . . .
H14A H 0.935942 -0.158990 0.162513 0.083 Uiso 1 1 calc R U . . .
H14B H 0.874307 -0.229084 0.130680 0.083 Uiso 1 1 calc R U . . .
C15 C 0.8538(6) -0.1508(5) 0.1296(4) 0.088(3) Uani 1 1 d . . . . .
H15A H 0.804488 -0.180935 0.116912 0.132 Uiso 1 1 calc R U . . .
H15B H 0.878867 -0.135933 0.096355 0.132 Uiso 1 1 calc R U . . .
H15C H 0.857457 -0.111916 0.157351 0.132 Uiso 1 1 calc R U . . .
C16 C 0.8807(4) -0.2003(4) 0.3700(4) 0.063(2) Uani 1 1 d . . . . .
H16A H 0.920566 -0.192774 0.346457 0.075 Uiso 1 1 calc R U . . .
H16B H 0.897733 -0.165998 0.405785 0.075 Uiso 1 1 calc R U . . .
C17 C 0.8546(5) -0.2646(4) 0.3837(4) 0.079(3) Uani 1 1 d . . . . .
H17A H 0.839492 -0.298631 0.347662 0.095 Uiso 1 1 calc R U . . .
H17B H 0.813207 -0.272844 0.405378 0.095 Uiso 1 1 calc R U . . .
C18 C 0.9088(5) -0.2723(4) 0.4191(4) 0.082(3) Uani 1 1 d . . . . .
H18A H 0.953407 -0.254708 0.402084 0.123 Uiso 1 1 calc R U . . .
H18B H 0.893037 -0.319791 0.419762 0.123 Uiso 1 1 calc R U . . .
H18C H 0.914836 -0.247451 0.458512 0.123 Uiso 1 1 calc R U . . .
C19 C 0.4354(3) -0.0805(4) 0.4167(3) 0.0454(15) Uani 1 1 d . . . . .
H19A H 0.460860 -0.032209 0.433648 0.055 Uiso 1 1 calc R U . . .
H19B H 0.421597 -0.105792 0.448322 0.055 Uiso 1 1 calc R U . . .
C20 C 0.3717(3) -0.0944(4) 0.3791(3) 0.0582(19) Uani 1 1 d . . . . .
H20A H 0.342942 -0.076970 0.402076 0.070 Uiso 1 1 calc R U . . .
H20B H 0.386905 -0.069549 0.347325 0.070 Uiso 1 1 calc R U . . .
C21 C 0.3269(3) -0.1671(4) 0.3539(3) 0.065(2) Uani 1 1 d . . . . .
H21A H 0.354716 -0.184911 0.330830 0.098 Uiso 1 1 calc R U . . .
H21B H 0.287267 -0.171834 0.329487 0.098 Uiso 1 1 calc R U . . .
H21C H 0.309582 -0.191944 0.384996 0.098 Uiso 1 1 calc R U . . .
C22 C 0.4668(4) -0.2328(4) 0.4119(4) 0.084(3) Uani 1 1 d D . . . .
H22A H 0.482941 -0.245799 0.375001 0.100 Uiso 1 1 calc R U . C 1
H22B H 0.419147 -0.237308 0.404950 0.100 Uiso 1 1 calc R U . C 1
C23 C 0.4694(8) -0.2732(8) 0.4551(7) 0.083(3) Uani 0.5 1 d D . P D 1
H23A H 0.430864 -0.319253 0.445231 0.100 Uiso 0.5 1 calc R U P D 1
H23B H 0.464677 -0.252426 0.494055 0.100 Uiso 0.5 1 calc R U P D 1
C24 C 0.5397(9) -0.2746(11) 0.4535(9) 0.095(4) Uani 0.5 1 d D U P D 1
H24A H 0.548216 -0.285990 0.413469 0.142 Uiso 0.5 1 calc R U P D 1
H24B H 0.539405 -0.308261 0.474567 0.142 Uiso 0.5 1 calc R U P D 1
H24C H 0.576836 -0.230516 0.471358 0.142 Uiso 0.5 1 calc R U P D 1
C23B C 0.4171(7) -0.2812(8) 0.4437(7) 0.083(3) Uani 0.5 1 d D . P D 2
H23C H 0.387520 -0.324301 0.417714 0.100 Uiso 0.5 1 calc R U P D 2
H23D H 0.386640 -0.263526 0.463616 0.100 Uiso 0.5 1 calc R U P D 2
C24B C 0.4644(10) -0.2892(10) 0.4866(7) 0.095(4) Uani 0.5 1 d D U P D 2
H24D H 0.503068 -0.293217 0.467332 0.142 Uiso 0.5 1 calc R U P D 2
H24E H 0.437527 -0.329635 0.502191 0.142 Uiso 0.5 1 calc R U P D 2
H24F H 0.483206 -0.250094 0.518061 0.142 Uiso 0.5 1 calc R U P D 2
C25 C 0.6471(4) 0.2974(4) 0.3958(3) 0.0602(19) Uani 1 1 d . . . . .
H25A H 0.689838 0.317724 0.375965 0.072 Uiso 1 1 calc R U . . .
H25B H 0.644824 0.333124 0.424866 0.072 Uiso 1 1 calc R U . . .
C26 C 0.5844(4) 0.2667(4) 0.3535(4) 0.071(2) Uani 1 1 d . . . . .
H26A H 0.579232 0.302456 0.338341 0.085 Uiso 1 1 calc R U . . .
H26B H 0.542251 0.243135 0.373032 0.085 Uiso 1 1 calc R U . . .
C27 C 0.5896(4) 0.2177(4) 0.3040(4) 0.076(2) Uani 1 1 d . . . . .
H27A H 0.630478 0.241207 0.283784 0.113 Uiso 1 1 calc R U . . .
H27B H 0.547237 0.198224 0.277267 0.113 Uiso 1 1 calc R U . . .
H27C H 0.594364 0.182087 0.318774 0.113 Uiso 1 1 calc R U . . .
C28 C 0.7843(7) 0.3409(5) 0.5366(4) 0.040(2) Uani 0.5 1 d D . P E 1
H28A H 0.786198 0.306618 0.556314 0.048 Uiso 0.5 1 calc R U P E 1
H28B H 0.744067 0.348599 0.549199 0.048 Uiso 0.5 1 calc R U P E 1
C29 C 0.8516(7) 0.4058(8) 0.5532(5) 0.049(2) Uani 0.5 1 d D . P E 1
H29A H 0.849841 0.440181 0.533537 0.059 Uiso 0.5 1 calc R U P E 1
H29B H 0.891916 0.398185 0.541038 0.059 Uiso 0.5 1 calc R U P E 1
C30 C 0.8606(7) 0.4304(6) 0.6183(5) 0.047(2) Uani 0.5 1 d D . P E 1
H30A H 0.824592 0.444502 0.629458 0.070 Uiso 0.5 1 calc R U P E 1
H30B H 0.906945 0.468313 0.629491 0.070 Uiso 0.5 1 calc R U P E 1
H30C H 0.855956 0.394047 0.637696 0.070 Uiso 0.5 1 calc R U P E 1
C28B C 0.7445(7) 0.3401(6) 0.5258(4) 0.040(2) Uani 0.5 1 d D . P E 2
H28C H 0.736654 0.378835 0.521100 0.048 Uiso 0.5 1 calc R U P E 2
H28D H 0.700085 0.303743 0.533707 0.048 Uiso 0.5 1 calc R U P E 2
C29B C 0.8014(6) 0.3593(6) 0.5721(6) 0.049(2) Uani 0.5 1 d D . P E 2
H29C H 0.807211 0.319239 0.575726 0.059 Uiso 0.5 1 calc R U P E 2
H29D H 0.787401 0.375153 0.609080 0.059 Uiso 0.5 1 calc R U P E 2
C30B C 0.8699(7) 0.4128(9) 0.5611(7) 0.047(2) Uani 0.5 1 d D . P E 2
H30D H 0.887939 0.395004 0.528063 0.070 Uiso 0.5 1 calc R U P E 2
H30E H 0.903292 0.427777 0.595104 0.070 Uiso 0.5 1 calc R U P E 2
H30F H 0.863455 0.450704 0.552926 0.070 Uiso 0.5 1 calc R U P E 2
C31 C 0.8914(3) -0.0302(3) 0.6109(2) 0.0368(13) Uani 1 1 d . . . . .
H31A H 0.876504 -0.074364 0.585365 0.044 Uiso 1 1 calc R U . . .
H31B H 0.939229 -0.000153 0.602802 0.044 Uiso 1 1 calc R U . . .
C32 C 0.8921(3) -0.0377(4) 0.6711(3) 0.0491(15) Uani 1 1 d . . . . .
H32A H 0.911547 0.007313 0.695937 0.059 Uiso 1 1 calc R U . . .
H32B H 0.924212 -0.057193 0.677395 0.059 Uiso 1 1 calc R U . . .
C33 C 0.8231(4) -0.0800(4) 0.6901(3) 0.064(2) Uani 1 1 d . . . . .
H33A H 0.792269 -0.058809 0.688251 0.096 Uiso 1 1 calc R U . . .
H33B H 0.829440 -0.084905 0.729737 0.096 Uiso 1 1 calc R U . . .
H33C H 0.802140 -0.124260 0.664882 0.096 Uiso 1 1 calc R U . . .
C34 C 0.8927(3) 0.1316(3) 0.6846(2) 0.0352(12) Uani 1 1 d . . . . .
H34A H 0.862422 0.087513 0.694180 0.042 Uiso 1 1 calc R U . . .
H34B H 0.864877 0.156622 0.684018 0.042 Uiso 1 1 calc R U . . .
C35 C 0.9555(3) 0.1703(3) 0.7286(2) 0.0430(14) Uani 1 1 d . . . . .
H35A H 0.985230 0.214395 0.718852 0.052 Uiso 1 1 calc R U . . .
H35B H 0.983610 0.145465 0.728182 0.052 Uiso 1 1 calc R U . . .
C36 C 0.9308(4) 0.1799(4) 0.7886(3) 0.0595(19) Uani 1 1 d . . . . .
H36A H 0.906562 0.207916 0.789773 0.089 Uiso 1 1 calc R U . . .
H36B H 0.971273 0.201803 0.817414 0.089 Uiso 1 1 calc R U . . .
H36C H 0.898750 0.136258 0.796939 0.089 Uiso 1 1 calc R U . . .
C37 C 0.8902(3) 0.0390(2) 0.2266(2) 0.0245(10) Uani 1 1 d . . . . .
C38 C 0.9301(3) 0.0359(3) 0.1975(2) 0.0346(12) Uani 1 1 d . . . . .
C39 C 0.9831(3) 0.0295(3) 0.1618(3) 0.0385(12) Uani 1 1 d . . . . .
C40 C 1.0251(4) 0.0038(4) 0.1820(3) 0.0566(17) Uani 1 1 d . . . . .
H40 H 1.019509 -0.008858 0.218476 0.068 Uiso 1 1 calc R U . . .
C41 C 1.0749(4) -0.0032(4) 0.1487(4) 0.072(2) Uani 1 1 d . . . . .
H41 H 1.103706 -0.020534 0.162612 0.086 Uiso 1 1 calc R U . . .
C42 C 1.0832(4) 0.0142(4) 0.0971(4) 0.074(2) Uani 1 1 d . . . . .
H42 H 1.118470 0.009917 0.075248 0.089 Uiso 1 1 calc R U . . .
C43 C 1.0414(5) 0.0381(4) 0.0755(3) 0.071(2) Uani 1 1 d . . . . .
H43 H 1.046422 0.048476 0.038175 0.085 Uiso 1 1 calc R U . . .
C44 C 0.9916(4) 0.0471(4) 0.1083(3) 0.0577(17) Uani 1 1 d . . . . .
H44 H 0.963742 0.065237 0.094132 0.069 Uiso 1 1 calc R U . . .
C45 C 0.5875(3) 0.0534(3) 0.3288(2) 0.0275(11) Uani 1 1 d . . . . .
C46 C 0.5354(3) 0.0604(3) 0.3373(2) 0.0297(11) Uani 1 1 d . . . . .
C47 C 0.4749(3) 0.0706(3) 0.3483(2) 0.0340(12) Uani 1 1 d . . . . .
C48 C 0.4694(3) 0.1015(3) 0.4027(2) 0.0351(12) Uani 1 1 d . . . . .
H48 H 0.506128 0.116410 0.432333 0.042 Uiso 1 1 calc R U . . .
C49 C 0.4106(3) 0.1105(3) 0.4139(3) 0.0425(14) Uani 1 1 d . . . . .
H49 H 0.407202 0.131779 0.451025 0.051 Uiso 1 1 calc R U . . .
C50 C 0.3571(3) 0.0887(4) 0.3714(3) 0.0527(17) Uani 1 1 d . . . . .
H50 H 0.316357 0.094052 0.379567 0.063 Uiso 1 1 calc R U . . .
C51 C 0.3619(3) 0.0594(4) 0.3175(3) 0.0568(18) Uani 1 1 d . . . . .
H51 H 0.324957 0.045121 0.288228 0.068 Uiso 1 1 calc R U . . .
C52 C 0.4206(3) 0.0504(3) 0.3052(3) 0.0464(15) Uani 1 1 d . . . . .
H52 H 0.423921 0.030455 0.267495 0.056 Uiso 1 1 calc R U . . .
C53 C 0.9085(3) 0.2419(3) 0.4962(2) 0.0308(11) Uani 1 1 d . . . . .
C54 C 0.9190(3) 0.2698(3) 0.5445(2) 0.0302(11) Uani 1 1 d . . . . .
C55 C 0.9318(3) 0.3038(3) 0.6034(2) 0.0297(11) Uani 1 1 d . . . . .
C56 C 0.8851(3) 0.2753(3) 0.6427(2) 0.0395(13) Uani 1 1 d . . . . .
H56 H 0.844350 0.234141 0.630386 0.047 Uiso 1 1 calc R U . . .
C57 C 0.8979(4) 0.3069(3) 0.6996(3) 0.0497(16) Uani 1 1 d . . . . .
H57 H 0.866364 0.286616 0.726363 0.060 Uiso 1 1 calc R U . . .
C58 C 0.9556(3) 0.3671(3) 0.7180(3) 0.0428(14) Uani 1 1 d . . . . .
H58 H 0.963907 0.388511 0.757311 0.051 Uiso 1 1 calc R U . . .
C59 C 1.0013(3) 0.3963(3) 0.6790(2) 0.0402(13) Uani 1 1 d . . . . .
H59 H 1.040941 0.438293 0.691720 0.048 Uiso 1 1 calc R U . . .
C60 C 0.9906(3) 0.3658(3) 0.6224(2) 0.0353(12) Uani 1 1 d . . . . .
H60 H 1.022636 0.386457 0.596045 0.042 Uiso 1 1 calc R U . . .
C61 C 0.7451(3) -0.1115(3) 0.4650(2) 0.0318(11) Uani 1 1 d . . . . .
C62 C 0.7439(3) -0.1504(3) 0.4925(3) 0.0368(12) Uani 1 1 d . . . . .
C63 C 0.7417(4) -0.1984(3) 0.5265(3) 0.0501(15) Uani 1 1 d . . . . .
C64 C 0.7978(4) -0.2127(4) 0.5316(3) 0.066(2) Uani 1 1 d . . . . .
H64 H 0.838206 -0.190607 0.512593 0.079 Uiso 1 1 calc R U . . .
C65 C 0.7959(6) -0.2583(5) 0.5638(5) 0.098(3) Uani 1 1 d . . . . .
H65 H 0.835088 -0.266933 0.567750 0.118 Uiso 1 1 calc R U . . .
C66 C 0.7380(7) -0.2907(5) 0.5896(6) 0.114(4) Uani 1 1 d . . . . .
H66 H 0.735969 -0.323855 0.610121 0.137 Uiso 1 1 calc R U . . .
C67 C 0.6812(6) -0.2770(5) 0.5872(5) 0.103(3) Uani 1 1 d . . . . .
H67 H 0.641577 -0.299096 0.607007 0.123 Uiso 1 1 calc R U . . .
C68 C 0.6834(5) -0.2301(4) 0.5553(4) 0.071(2) Uani 1 1 d . . . . .
H68 H 0.645104 -0.219835 0.553228 0.085 Uiso 1 1 calc R U . . .
C69 C 1.0200(4) 0.7151(4) 0.0311(3) 0.0589(19) Uani 1 1 d . . . . .
H69A H 0.990664 0.699221 -0.005920 0.071 Uiso 1 1 calc R U . . .
H69B H 1.050333 0.692480 0.029655 0.071 Uiso 1 1 calc R U . . .
C70 C 1.0641(4) 0.7892(4) 0.0403(3) 0.0583(17) Uani 1 1 d . . . . .
H70A H 1.092456 0.804428 0.077720 0.070 Uiso 1 1 calc R U . . .
H70B H 1.096690 0.799281 0.009912 0.070 Uiso 1 1 calc R U . . .
C71 C 1.0232(4) 0.8279(4) 0.0394(4) 0.069(2) Uani 1 1 d . . . . .
H71A H 0.995278 0.813524 0.002339 0.103 Uiso 1 1 calc R U . . .
H71B H 1.055346 0.875713 0.045057 0.103 Uiso 1 1 calc R U . . .
H71C H 0.992121 0.819717 0.070392 0.103 Uiso 1 1 calc R U . . .
C72 C 1.0693(3) 0.6090(3) 0.1095(2) 0.0368(12) Uani 1 1 d . . . . .
H72A H 1.077471 0.614739 0.069321 0.044 Uiso 1 1 calc R U . . .
H72B H 1.043712 0.560564 0.109713 0.044 Uiso 1 1 calc R U . . .
C73 C 1.1374(3) 0.6393(3) 0.1457(3) 0.0441(14) Uani 1 1 d . . . . .
H73A H 1.163291 0.613302 0.132767 0.053 Uiso 1 1 calc R U . . .
H73B H 1.127935 0.635357 0.186064 0.053 Uiso 1 1 calc R U . . .
C74 C 1.1827(3) 0.7113(4) 0.1437(3) 0.0606(19) Uani 1 1 d . . . . .
H74A H 1.194702 0.715387 0.104314 0.091 Uiso 1 1 calc R U . . .
H74B H 1.225559 0.728139 0.169317 0.091 Uiso 1 1 calc R U . . .
H74C H 1.157423 0.737415 0.156235 0.091 Uiso 1 1 calc R U . . .
C75 C 0.8512(3) 0.4386(3) 0.3938(2) 0.0379(13) Uani 1 1 d . . . . .
H75A H 0.811006 0.394132 0.380199 0.045 Uiso 1 1 calc R U . . .
H75B H 0.847586 0.454121 0.434671 0.045 Uiso 1 1 calc R U . . .
C76 C 0.9185(3) 0.4336(3) 0.3874(3) 0.0478(15) Uani 1 1 d . . . . .
H76A H 0.922350 0.406185 0.414216 0.057 Uiso 1 1 calc R U . . .
H76B H 0.958169 0.478979 0.398318 0.057 Uiso 1 1 calc R U . . .
C77 C 0.9240(4) 0.4027(4) 0.3264(3) 0.0601(18) Uani 1 1 d . . . . .
H77A H 0.884285 0.358265 0.314933 0.090 Uiso 1 1 calc R U . . .
H77B H 0.967702 0.398768 0.324991 0.090 Uiso 1 1 calc R U . . .
H77C H 0.923531 0.431367 0.299942 0.090 Uiso 1 1 calc R U . . .
C78 C 0.7458(4) 0.5274(4) 0.4230(3) 0.081(3) Uani 1 1 d D . . . .
H78A H 0.796256 0.558303 0.424953 0.097 Uiso 1 1 calc R U . F 1
H78B H 0.736097 0.511442 0.459757 0.097 Uiso 1 1 calc R U . F 1
C79 C 0.7026(8) 0.5640(8) 0.4133(6) 0.085(3) Uani 0.5 1 d D . P G 1
H79A H 0.653009 0.530888 0.403073 0.102 Uiso 0.5 1 calc R U P G 1
H79B H 0.719085 0.587039 0.380534 0.102 Uiso 0.5 1 calc R U P G 1
C80 C 0.7079(14) 0.6155(10) 0.4665(9) 0.144(8) Uani 0.5 1 d D . P G 1
H80A H 0.686901 0.592377 0.497884 0.215 Uiso 0.5 1 calc R U P G 1
H80B H 0.683005 0.640429 0.457359 0.215 Uiso 0.5 1 calc R U P G 1
H80C H 0.757170 0.646618 0.478375 0.215 Uiso 0.5 1 calc R U P G 1
C79B C 0.6986(7) 0.5456(8) 0.4590(7) 0.085(3) Uani 0.5 1 d D . P G 2
H79C H 0.692518 0.582558 0.447192 0.102 Uiso 0.5 1 calc R U P G 2
H79D H 0.716034 0.558433 0.500219 0.102 Uiso 0.5 1 calc R U P G 2
C80B C 0.6301(7) 0.4796(9) 0.4467(11) 0.144(8) Uani 0.5 1 d D . P G 2
H80D H 0.596758 0.484298 0.421544 0.215 Uiso 0.5 1 calc R U P G 2
H80E H 0.610105 0.469546 0.482950 0.215 Uiso 0.5 1 calc R U P G 2
H80F H 0.639883 0.443135 0.427771 0.215 Uiso 0.5 1 calc R U P G 2
C81 C 0.7399(3) 0.1719(3) 0.0060(2) 0.0351(12) Uani 1 1 d . . . . .
H81A H 0.751887 0.151794 -0.030069 0.042 Uiso 1 1 calc R U . . .
H81B H 0.723041 0.203590 -0.003119 0.042 Uiso 1 1 calc R U . . .
C82 C 0.6834(3) 0.1181(3) 0.0302(3) 0.0441(14) Uani 1 1 d . . . . .
H82A H 0.674156 0.137925 0.067770 0.053 Uiso 1 1 calc R U . . .
H82B H 0.699330 0.084866 0.036787 0.053 Uiso 1 1 calc R U . . .
C83 C 0.6160(3) 0.0829(3) -0.0095(3) 0.0575(18) Uani 1 1 d . . . . .
H83A H 0.598576 0.115115 -0.014378 0.086 Uiso 1 1 calc R U . . .
H83B H 0.581000 0.046968 0.007278 0.086 Uiso 1 1 calc R U . . .
H83C H 0.625084 0.063852 -0.047004 0.086 Uiso 1 1 calc R U . . .
C84 C 0.9055(3) 0.2786(3) 0.1671(2) 0.0404(14) Uani 1 1 d . . . . .
H84A H 0.866928 0.234078 0.168688 0.048 Uiso 1 1 calc R U . . .
H84B H 0.904746 0.311270 0.200222 0.048 Uiso 1 1 calc R U . . .
C85 C 0.9733(3) 0.2760(3) 0.1701(3) 0.0458(14) Uani 1 1 d . . . . .
H85A H 1.010276 0.317902 0.161279 0.055 Uiso 1 1 calc R U . . .
H85B H 0.984936 0.273436 0.209795 0.055 Uiso 1 1 calc R U . . .
C86 C 0.9727(6) 0.2191(6) 0.1304(5) 0.117(4) Uani 1 1 d . . . . .
H86A H 0.942381 0.209488 0.095424 0.175 Uiso 1 1 calc R U . . .
H86B H 0.954934 0.179874 0.148596 0.175 Uiso 1 1 calc R U . . .
H86C H 1.020289 0.229753 0.120349 0.175 Uiso 1 1 calc R U . . .
C87 C 0.6710(14) 0.3490(14) -0.1835(7) 0.048(4) Uani 0.5 1 d D . P H 1
H87A H 0.669413 0.304708 -0.183782 0.058 Uiso 0.5 1 calc R U P H 1
H87B H 0.720056 0.383673 -0.174037 0.058 Uiso 0.5 1 calc R U P H 1
C88 C 0.6434(11) 0.3509(10) -0.2421(6) 0.075(3) Uani 0.5 1 d D . P H 1
H88A H 0.652628 0.396942 -0.244957 0.090 Uiso 0.5 1 calc R U P H 1
H88B H 0.592534 0.321182 -0.249821 0.090 Uiso 0.5 1 calc R U P H 1
C89 C 0.6851(12) 0.3253(13) -0.2841(10) 0.106(6) Uani 0.5 1 d D . P H 1
H89A H 0.735017 0.356383 -0.276443 0.158 Uiso 0.5 1 calc R U P H 1
H89B H 0.669237 0.322617 -0.323767 0.158 Uiso 0.5 1 calc R U P H 1
H89C H 0.677373 0.280901 -0.278706 0.158 Uiso 0.5 1 calc R U P H 1
C87B C 0.6583(14) 0.3340(13) -0.1859(8) 0.048(4) Uani 0.5 1 d D . P H 2
H87C H 0.691795 0.321644 -0.168405 0.058 Uiso 0.5 1 calc R U P H 2
H87D H 0.621650 0.293325 -0.210618 0.058 Uiso 0.5 1 calc R U P H 2
C88B C 0.6948(11) 0.3854(9) -0.2204(7) 0.075(3) Uani 0.5 1 d D . P H 2
H88C H 0.730355 0.426729 -0.195562 0.090 Uiso 0.5 1 calc R U P H 2
H88D H 0.661088 0.396467 -0.239314 0.090 Uiso 0.5 1 calc R U P H 2
C89B C 0.7306(13) 0.3557(13) -0.2667(10) 0.106(6) Uani 0.5 1 d D . P H 2
H89D H 0.780733 0.386030 -0.263635 0.158 Uiso 0.5 1 calc R U P H 2
H89E H 0.709648 0.350770 -0.305170 0.158 Uiso 0.5 1 calc R U P H 2
H89F H 0.723729 0.311901 -0.260219 0.158 Uiso 0.5 1 calc R U P H 2
C90 C 0.6268(3) 0.5025(3) -0.1409(3) 0.0427(14) Uani 1 1 d . . . . .
H90A H 0.608342 0.522579 -0.109116 0.051 Uiso 1 1 calc R U . . .
H90B H 0.587858 0.460390 -0.161621 0.051 Uiso 1 1 calc R U . . .
C91 C 0.6581(3) 0.5500(4) -0.1812(3) 0.0481(15) Uani 1 1 d . . . . .
H91A H 0.674910 0.528836 -0.213488 0.058 Uiso 1 1 calc R U . . .
H91B H 0.698759 0.590827 -0.160611 0.058 Uiso 1 1 calc R U . . .
C92 C 0.6048(4) 0.5693(4) -0.2046(3) 0.062(2) Uani 1 1 d . . . . .
H92A H 0.564232 0.528873 -0.224513 0.092 Uiso 1 1 calc R U . . .
H92B H 0.626109 0.599239 -0.231663 0.092 Uiso 1 1 calc R U . . .
H92C H 0.589762 0.592162 -0.172809 0.092 Uiso 1 1 calc R U . . .
C93 C 0.5979(4) 0.6713(4) 0.0840(4) 0.076(3) Uani 1 1 d . . . . .
H93A H 0.589748 0.638674 0.047881 0.092 Uiso 1 1 calc R U . . .
H93B H 0.552583 0.660088 0.100463 0.092 Uiso 1 1 calc R U . . .
C94 C 0.6265(5) 0.7385(4) 0.0721(4) 0.086(3) Uani 1 1 d . . . . .
H94A H 0.592230 0.740153 0.045013 0.104 Uiso 1 1 calc R U . . .
H94B H 0.669203 0.746684 0.052186 0.104 Uiso 1 1 calc R U . . .
C95 C 0.6447(6) 0.7943(4) 0.1221(4) 0.094(3) Uani 1 1 d . . . . .
H95A H 0.602592 0.788353 0.141473 0.141 Uiso 1 1 calc R U . . .
H95B H 0.663823 0.836923 0.108857 0.141 Uiso 1 1 calc R U . . .
H95C H 0.679581 0.794361 0.149111 0.141 Uiso 1 1 calc R U . . .
C96 C 0.5940(8) 0.6812(6) 0.2442(4) 0.088(3) Uani 0.8 1 d D U P I 1
H96A H 0.584002 0.712952 0.226441 0.106 Uiso 0.8 1 calc R U P I 1
H96B H 0.644535 0.701932 0.256666 0.106 Uiso 0.8 1 calc R U P I 1
C97 C 0.5496(8) 0.6620(9) 0.2957(6) 0.140(4) Uani 0.8 1 d D U P I 1
H97A H 0.548048 0.701073 0.320261 0.168 Uiso 0.8 1 calc R U P I 1
H97B H 0.501526 0.626368 0.283178 0.168 Uiso 0.8 1 calc R U P I 1
C98 C 0.5950(10) 0.6363(10) 0.3255(7) 0.170(6) Uani 0.8 1 d D U P I 1
H98A H 0.624808 0.626738 0.298027 0.255 Uiso 0.8 1 calc R U P I 1
H98B H 0.564436 0.595370 0.338962 0.255 Uiso 0.8 1 calc R U P I 1
H98C H 0.624309 0.670633 0.358327 0.255 Uiso 0.8 1 calc R U P I 1
C96B C 0.594(3) 0.671(2) 0.2568(18) 0.088(3) Uani 0.2 1 d D U P I 2
H96C H 0.640203 0.708595 0.255268 0.106 Uiso 0.2 1 calc R U P I 2
H96D H 0.593913 0.652861 0.292069 0.106 Uiso 0.2 1 calc R U P I 2
C97B C 0.532(3) 0.690(3) 0.251(3) 0.140(4) Uani 0.2 1 d D U P I 2
H97C H 0.551629 0.736285 0.273613 0.168 Uiso 0.2 1 calc R U P I 2
H97D H 0.530934 0.695172 0.210314 0.168 Uiso 0.2 1 calc R U P I 2
C98B C 0.453(3) 0.661(4) 0.262(3) 0.170(6) Uani 0.2 1 d D U P I 2
H98D H 0.434384 0.691031 0.251884 0.255 Uiso 0.2 1 calc R U P I 2
H98E H 0.427296 0.616759 0.237943 0.255 Uiso 0.2 1 calc R U P I 2
H98F H 0.448383 0.658651 0.302442 0.255 Uiso 0.2 1 calc R U P I 2
C99 C 0.4137(4) 0.2042(4) 0.2132(3) 0.066(2) Uani 1 1 d D . . . .
H99A H 0.453990 0.218660 0.241879 0.079 Uiso 1 1 calc R U . J 1
H99B H 0.403474 0.159243 0.191251 0.079 Uiso 1 1 calc R U . J 1
C100 C 0.3500(7) 0.2007(7) 0.2440(7) 0.069(3) Uani 0.5 1 d D U P K 1
H10C H 0.307679 0.176320 0.216424 0.082 Uiso 0.5 1 calc R U P K 1
H10D H 0.344025 0.175233 0.275154 0.082 Uiso 0.5 1 calc R U P K 1
C101 C 0.3568(11) 0.2695(8) 0.2694(8) 0.084(4) Uani 0.5 1 d D U P K 1
H10E H 0.401816 0.296176 0.292470 0.126 Uiso 0.5 1 calc R U P K 1
H10F H 0.318766 0.264922 0.293753 0.126 Uiso 0.5 1 calc R U P K 1
H10G H 0.354092 0.291906 0.238234 0.126 Uiso 0.5 1 calc R U P K 1
C00B C 0.3874(8) 0.2325(9) 0.2662(5) 0.069(3) Uani 0.5 1 d D U P K 2
H00A H 0.419251 0.280517 0.280318 0.082 Uiso 0.5 1 calc R U P K 2
H00B H 0.384219 0.207926 0.297629 0.082 Uiso 0.5 1 calc R U P K 2
C01B C 0.3140(8) 0.2228(10) 0.2455(8) 0.084(4) Uani 0.5 1 d D U P K 2
H01A H 0.318141 0.247072 0.214233 0.126 Uiso 0.5 1 calc R U P K 2
H01B H 0.294230 0.240082 0.277532 0.126 Uiso 0.5 1 calc R U P K 2
H01C H 0.283287 0.175033 0.231679 0.126 Uiso 0.5 1 calc R U P K 2
C102 C 0.3920(3) 0.1561(3) 0.0495(3) 0.0563(18) Uani 1 1 d D . . . .
H10H H 0.392428 0.188548 0.026317 0.068 Uiso 1 1 calc R U . L 1
H10I H 0.351665 0.145267 0.072949 0.068 Uiso 1 1 calc R U . L 1
C103 C 0.3853(7) 0.0923(5) 0.0099(5) 0.056(2) Uani 0.5 1 d D U P M 1
H10J H 0.337883 0.066288 -0.010457 0.067 Uiso 0.5 1 calc R U P M 1
H10K H 0.395374 0.063709 0.031944 0.067 Uiso 0.5 1 calc R U P M 1
C104 C 0.4404(8) 0.1189(9) -0.0323(6) 0.060(3) Uani 0.5 1 d D . P M 1
H10L H 0.433712 0.152481 -0.048968 0.091 Uiso 0.5 1 calc R U P M 1
H10M H 0.435436 0.081792 -0.062980 0.091 Uiso 0.5 1 calc R U P M 1
H10N H 0.487201 0.139231 -0.011866 0.091 Uiso 0.5 1 calc R U P M 1
C03B C 0.4154(7) 0.1424(7) -0.0114(5) 0.056(2) Uani 0.5 1 d D U P M 2
H03A H 0.374839 0.125362 -0.040391 0.067 Uiso 0.5 1 calc R U P M 2
H03B H 0.451471 0.184967 -0.019881 0.067 Uiso 0.5 1 calc R U P M 2
C04B C 0.4447(9) 0.0919(8) -0.0165(7) 0.060(3) Uani 0.5 1 d D . P M 2
H04A H 0.490159 0.112247 0.006162 0.091 Uiso 0.5 1 calc R U P M 2
H04B H 0.450466 0.078602 -0.056917 0.091 Uiso 0.5 1 calc R U P M 2
H04C H 0.412394 0.052425 -0.002061 0.091 Uiso 0.5 1 calc R U P M 2
C105 C 0.9151(3) 0.4695(2) 0.1852(2) 0.0262(10) Uani 1 1 d . . . . .
C106 C 0.9687(3) 0.4658(3) 0.1824(2) 0.0298(11) Uani 1 1 d . . . . .
C107 C 1.0332(3) 0.4598(3) 0.1793(3) 0.0394(13) Uani 1 1 d . . . . .
C108 C 1.0513(3) 0.4375(3) 0.1259(3) 0.0486(15) Uani 1 1 d . . . . .
H108 H 1.021601 0.427014 0.091943 0.058 Uiso 1 1 calc R U . . .
C109 C 1.1120(4) 0.4307(4) 0.1227(4) 0.069(2) Uani 1 1 d . . . . .
H109 H 1.124634 0.416250 0.086513 0.083 Uiso 1 1 calc R U . . .
C110 C 1.1534(4) 0.4444(5) 0.1707(5) 0.082(2) Uani 1 1 d . . . . .
H110 H 1.194787 0.438936 0.167715 0.098 Uiso 1 1 calc R U . . .
C111 C 1.1380(4) 0.4662(5) 0.2242(5) 0.084(2) Uani 1 1 d . . . . .
H111 H 1.168297 0.475731 0.257592 0.101 Uiso 1 1 calc R U . . .
C112 C 1.0761(3) 0.4741(4) 0.2284(4) 0.0607(18) Uani 1 1 d . . . . .
H112 H 1.064232 0.489045 0.264782 0.073 Uiso 1 1 calc R U . . .
C113 C 0.7518(3) 0.6074(3) 0.0290(3) 0.0439(14) Uani 1 1 d . . . . .
C114 C 0.7541(3) 0.6466(3) 0.0013(3) 0.0428(14) Uani 1 1 d . . . . .
C115 C 0.7600(3) 0.6964(3) -0.0310(3) 0.0433(14) Uani 1 1 d . . . . .
C116 C 0.8242(4) 0.7490(5) -0.0332(4) 0.090(3) Uani 1 1 d . . . . .
H116 H 0.864507 0.751064 -0.014183 0.107 Uiso 1 1 calc R U . . .
C117 C 0.8311(5) 0.7987(5) -0.0624(5) 0.103(4) Uani 1 1 d . . . . .
H117 H 0.875800 0.834986 -0.063097 0.124 Uiso 1 1 calc R U . . .
C118 C 0.7732(5) 0.7957(4) -0.0904(4) 0.077(2) Uani 1 1 d . . . . .
H118 H 0.777773 0.830564 -0.109655 0.092 Uiso 1 1 calc R U . . .
C119 C 0.7098(4) 0.7433(4) -0.0909(3) 0.0567(17) Uani 1 1 d . . . . .
H119 H 0.670233 0.740621 -0.111598 0.068 Uiso 1 1 calc R U . . .
C120 C 0.7026(3) 0.6937(3) -0.0611(3) 0.0465(15) Uani 1 1 d . . . . .
H120 H 0.657804 0.657256 -0.061143 0.056 Uiso 1 1 calc R U . . .
C121 C 0.6271(3) 0.2606(3) -0.0071(2) 0.0288(11) Uani 1 1 d . . . . .
C122 C 0.6145(3) 0.2320(3) -0.0557(2) 0.0307(11) Uani 1 1 d . . . . .
C123 C 0.5951(3) 0.1967(3) -0.1142(2) 0.0343(12) Uani 1 1 d . . . . .
C124 C 0.5399(3) 0.1970(3) -0.1458(3) 0.0449(14) Uani 1 1 d . . . . .
H124 H 0.514336 0.218895 -0.127845 0.054 Uiso 1 1 calc R U . . .
C125 C 0.5224(4) 0.1660(4) -0.2026(3) 0.0580(18) Uani 1 1 d . . . . .
H125 H 0.485488 0.167110 -0.224058 0.070 Uiso 1 1 calc R U . . .
C126 C 0.5584(4) 0.1334(4) -0.2282(3) 0.0613(19) Uani 1 1 d . . . . .
H126 H 0.545905 0.111877 -0.267412 0.074 Uiso 1 1 calc R U . . .
C127 C 0.6126(4) 0.1311(3) -0.1982(3) 0.0551(17) Uani 1 1 d . . . . .
H127 H 0.636705 0.107826 -0.216527 0.066 Uiso 1 1 calc R U . . .
C128 C 0.6312(3) 0.1632(3) -0.1410(2) 0.0417(13) Uani 1 1 d . . . . .
H128 H 0.668673 0.162404 -0.120081 0.050 Uiso 1 1 calc R U . . .
C129 C 0.5770(5) 0.4393(4) 0.2583(4) 0.032(2) Uani 0.8 1 d . . P A 1
C130 C 0.5516(4) 0.4364(4) 0.3008(3) 0.0410(15) Uani 0.8 1 d . . P A 1
C131 C 0.5218(4) 0.4308(4) 0.3544(3) 0.0442(16) Uani 0.8 1 d . . P A 1
C132 C 0.4655(5) 0.4457(6) 0.3674(4) 0.063(2) Uani 0.8 1 d . . P A 1
H132 H 0.444358 0.458179 0.339381 0.076 Uiso 0.8 1 calc R U P A 1
C133 C 0.4414(5) 0.4419(6) 0.4210(4) 0.074(2) Uani 0.8 1 d . . P A 1
H133 H 0.403321 0.451648 0.429312 0.089 Uiso 0.8 1 calc R U P A 1
C134 C 0.4702(5) 0.4248(6) 0.4617(4) 0.077(3) Uani 0.8 1 d . . P A 1
H134 H 0.452193 0.422364 0.498145 0.092 Uiso 0.8 1 calc R U P A 1
C135 C 0.5241(5) 0.4111(5) 0.4514(4) 0.064(2) Uani 0.8 1 d . . P A 1
H135 H 0.545155 0.400639 0.481133 0.077 Uiso 0.8 1 calc R U P A 1
C136 C 0.5496(4) 0.4120(4) 0.3979(4) 0.0515(17) Uani 0.8 1 d . . P A 1
H136 H 0.586214 0.399716 0.390506 0.062 Uiso 0.8 1 calc R U P A 1
C137 C 0.592(3) 0.460(2) 0.251(2) 0.032(2) Uani 0.2 1 d . . P A 2
C138 C 0.5971(15) 0.5117(16) 0.2834(13) 0.0410(15) Uani 0.2 1 d . . P A 2
C139 C 0.5959(10) 0.5613(10) 0.3293(9) 0.0442(16) Uani 0.2 1 d G . P A 2
C140 C 0.5364(9) 0.5528(10) 0.3571(10) 0.063(2) Uani 0.2 1 d G . P A 2
H140 H 0.494926 0.511712 0.347456 0.076 Uiso 0.2 1 calc R U P A 2
C141 C 0.5377(10) 0.6043(13) 0.3990(10) 0.074(2) Uani 0.2 1 d G . P A 2
H141 H 0.497058 0.598434 0.418029 0.089 Uiso 0.2 1 calc R U P A 2
C142 C 0.5984(13) 0.6643(11) 0.4131(9) 0.077(3) Uani 0.2 1 d G . P A 2
H142 H 0.599278 0.699534 0.441775 0.092 Uiso 0.2 1 calc R U P A 2
C143 C 0.6579(11) 0.6729(10) 0.3853(10) 0.064(2) Uani 0.2 1 d G . P A 2
H143 H 0.699368 0.713913 0.394948 0.077 Uiso 0.2 1 calc R U P A 2
C144 C 0.6566(9) 0.6214(11) 0.3434(9) 0.0515(17) Uani 0.2 1 d G . P A 2
H144 H 0.697238 0.627192 0.324375 0.062 Uiso 0.2 1 calc R U P A 2
F1 F 0.2971(3) 0.9882(4) 0.0855(2) 0.132(3) Uani 1 1 d . . . . .
F2 F 0.2215(4) 0.9787(4) 0.1989(3) 0.129(2) Uani 1 1 d . . . . .
F3 F 0.1870(3) 0.9392(3) 0.1083(3) 0.108(2) Uani 1 1 d . . . . .
F4 F 0.2678(4) 0.9193(4) 0.1454(4) 0.151(3) Uani 1 1 d . . . . .
F5 F 0.2520(4) 1.0481(3) 0.1364(4) 0.146(3) Uani 1 1 d . . . . .
F6 F 0.3333(3) 1.0280(4) 0.1765(3) 0.141(3) Uani 1 1 d . . . . .
F7 F 0.6774(4) 0.4074(4) 0.6243(4) 0.159(3) Uani 1 1 d . . . . .
F8 F 0.7149(4) 0.5547(3) 0.6151(4) 0.147(3) Uani 1 1 d . . . . .
F9 F 0.7517(9) 0.4831(6) 0.5924(8) 0.314(10) Uani 1 1 d . . . . .
F10 F 0.7403(7) 0.5075(5) 0.6757(5) 0.244(7) Uani 1 1 d . . . . .
F11 F 0.6377(9) 0.4587(5) 0.5774(7) 0.335(11) Uani 1 1 d . . . . .
F12 F 0.6383(7) 0.4799(9) 0.6593(6) 0.301(8) Uani 1 1 d . . . . .
O1 O 0.6249(2) 0.0294(2) 0.13993(17) 0.0416(9) Uani 1 1 d D . . . .
O2 O 0.7282(3) 0.0207(2) 0.11251(18) 0.0516(11) Uani 1 1 d . . . . .
O3 O 1.07326(19) 0.28652(18) 0.37734(19) 0.0398(9) Uani 1 1 d . . . . .
O4 O 1.0481(2) 0.21154(19) 0.27836(17) 0.0368(9) Uani 1 1 d . . . . .
O5 O 0.8862(2) -0.13787(18) 0.25593(17) 0.0359(9) Uani 1 1 d . . . . .
O6 O 0.8256(2) -0.19376(18) 0.33789(17) 0.0368(9) Uani 1 1 d . . . . .
O7 O 0.47991(17) -0.10136(19) 0.38081(14) 0.0303(8) Uani 1 1 d . . . . .
O8 O 0.5156(2) -0.1649(2) 0.44135(17) 0.0419(10) Uani 1 1 d . . . . .
O9 O 0.6500(2) 0.2460(2) 0.42421(18) 0.0466(11) Uani 1 1 d . . . . .
O10 O 0.7742(2) 0.31619(19) 0.47308(16) 0.0467(11) Uani 1 1 d D . . . .
O11 O 0.84348(17) -0.00239(17) 0.59855(15) 0.0278(8) Uani 1 1 d . . . . .
O12 O 0.91908(18) 0.12271(18) 0.62807(14) 0.0306(8) Uani 1 1 d . . . . .
O13 O 0.9754(2) 0.69875(19) 0.07813(17) 0.0413(9) Uani 1 1 d . . . . .
O14 O 1.02851(19) 0.6429(2) 0.13338(16) 0.0380(9) Uani 1 1 d . . . . .
O15 O 0.85042(18) 0.48645(17) 0.35927(15) 0.0310(8) Uani 1 1 d . . . . .
O16 O 0.7272(2) 0.47076(19) 0.37547(16) 0.0388(9) Uani 1 1 d . . . . .
O17 O 0.80233(18) 0.20802(17) 0.04688(15) 0.0302(8) Uani 1 1 d . . . . .
O18 O 0.89634(17) 0.29830(17) 0.11349(14) 0.0280(8) Uani 1 1 d . . . . .
O19 O 0.6264(2) 0.3615(2) -0.14041(17) 0.0423(9) Uani 1 1 d D . . . .
O20 O 0.68173(19) 0.48900(19) -0.11823(17) 0.0358(9) Uani 1 1 d . . . . .
O21 O 0.6473(2) 0.6677(2) 0.1248(2) 0.0591(13) Uani 1 1 d . . . . .
O22 O 0.5724(2) 0.6177(2) 0.2038(3) 0.0689(15) Uani 1 1 d D . . . .
O23 O 0.4318(2) 0.2518(2) 0.17356(18) 0.0412(9) Uani 1 1 d . . . . .
O24 O 0.4570(2) 0.1850(2) 0.08699(18) 0.0420(10) Uani 1 1 d . . . . .
P1 P 0.69309(7) 0.03217(7) 0.16779(5) 0.0288(3) Uani 1 1 d . . . . .
P2 P 1.01782(7) 0.22072(7) 0.33749(6) 0.0274(3) Uani 1 1 d . . . . .
P3 P 0.84487(7) -0.13090(7) 0.30930(6) 0.0282(3) Uani 1 1 d . . . . .
P4 P 0.54459(7) -0.10601(7) 0.40780(5) 0.0261(3) Uani 1 1 d . . . . .
P5 P 0.72206(7) 0.24560(7) 0.43806(6) 0.0284(3) Uani 1 1 d . . . . .
P6 P 0.86940(6) 0.06604(6) 0.57745(5) 0.0237(3) Uani 1 1 d . . . . .
P7 P 0.95813(7) 0.63455(7) 0.10417(6) 0.0283(3) Uani 1 1 d . . . . .
P8 P 0.77920(7) 0.47433(7) 0.32797(6) 0.0279(3) Uani 1 1 d . . . . .
P9 P 0.82340(7) 0.28023(6) 0.08277(5) 0.0234(3) Uani 1 1 d . . . . .
P10 P 0.66262(7) 0.42501(7) -0.09130(6) 0.0296(3) Uani 1 1 d . . . . .
P11 P 0.62362(8) 0.60936(8) 0.16000(8) 0.0472(4) Uani 1 1 d . . . . .
P12 P 0.48641(7) 0.25503(7) 0.12879(6) 0.0317(3) Uani 1 1 d . . . . .
P13 P 0.26046(11) 0.98291(11) 0.14226(9) 0.0643(5) Uani 1 1 d . . . . .
P14 P 0.69309(13) 0.48365(13) 0.62321(12) 0.0767(6) Uani 1 1 d . . . . .
S1 S 0.66708(7) -0.04816(6) 0.20430(5) 0.0268(3) Uani 1 1 d . . . . .
S2 S 0.75032(7) 0.12425(6) 0.21579(5) 0.0279(3) Uani 1 1 d . . . . .
S3 S 0.93267(6) 0.23009(6) 0.31519(5) 0.0267(3) Uani 1 1 d . . . . .
S4 S 1.01098(6) 0.14982(6) 0.38098(6) 0.0268(3) Uani 1 1 d . . . . .
S5 S 0.91417(7) -0.04780(7) 0.36194(6) 0.0306(3) Uani 1 1 d . . . . .
S6 S 0.75143(7) -0.13904(6) 0.28330(6) 0.0289(3) Uani 1 1 d . . . . .
S7 S 0.58985(6) -0.12754(6) 0.33893(5) 0.0265(3) Uani 1 1 d . . . . .
S8 S 0.59981(6) -0.02600(7) 0.46976(5) 0.0274(3) Uani 1 1 d . . . . .
S9 S 0.76948(6) 0.23821(6) 0.36634(5) 0.0250(3) Uani 1 1 d . . . . .
S10 S 0.69540(7) 0.17553(6) 0.48642(5) 0.0263(3) Uani 1 1 d . . . . .
S11 S 0.93122(6) 0.06979(6) 0.51364(5) 0.0267(3) Uani 1 1 d . . . . .
S12 S 0.78065(6) 0.07370(6) 0.56527(5) 0.0264(3) Uani 1 1 d . . . . .
S13 S 0.91957(7) 0.55290(7) 0.04052(6) 0.0299(3) Uani 1 1 d . . . . .
S14 S 0.90100(7) 0.64339(6) 0.16861(6) 0.0290(3) Uani 1 1 d . . . . .
S15 S 0.80423(7) 0.55501(7) 0.29283(6) 0.0304(3) Uani 1 1 d . . . . .
S16 S 0.73388(7) 0.38286(7) 0.27845(6) 0.0320(3) Uani 1 1 d . . . . .
S17 S 0.75378(6) 0.27599(6) 0.14020(5) 0.0255(3) Uani 1 1 d . . . . .
S18 S 0.84366(7) 0.34418(6) 0.02820(5) 0.0266(3) Uani 1 1 d . . . . .
S19 S 0.75561(7) 0.43453(7) -0.06285(6) 0.0310(3) Uani 1 1 d . . . . .
S20 S 0.58819(7) 0.41572(7) -0.03782(6) 0.0329(3) Uani 1 1 d . . . . .
S21 S 0.71401(8) 0.62767(8) 0.20224(7) 0.0445(4) Uani 1 1 d . . . . .
S22 S 0.56550(7) 0.52148(8) 0.10724(7) 0.0421(3) Uani 1 1 d . . . . .
S23 S 0.57374(7) 0.26221(7) 0.16672(6) 0.0346(3) Uani 1 1 d . . . . .
S24 S 0.49100(7) 0.32725(7) 0.08760(6) 0.0340(3) Uani 1 1 d . . . . .

loop_
_atom_site_aniso_label
_atom_site_aniso_U_11
_atom_site_aniso_U_22
_atom_site_aniso_U_33
_atom_site_aniso_U_23
_atom_site_aniso_U_13
_atom_site_aniso_U_12
Ag1 0.0349(2) 0.0333(2) 0.0413(2) 0.00168(18) -0.00152(18) 0.01972(19)
Ag2 0.0486(3) 0.0320(2) 0.0388(2) 0.00662(19) -0.0076(2) 0.0130(2)
Ag3 0.0313(2) 0.0326(2) 0.0398(2) 0.00739(18) 0.00035(18) 0.01639(18)
Ag4 0.0303(2) 0.0302(2) 0.0304(2) 0.00123(16) 0.00626(17) 0.00989(17)
Ag5 0.0493(3) 0.0353(2) 0.0273(2) 0.00300(18) -0.00606(19) 0.0116(2)
Ag6 0.0368(2) 0.0312(2) 0.0296(2) 0.00505(16) 0.00670(17) 0.01635(18)
Ag7 0.0343(2) 0.0351(2) 0.0264(2) 0.00491(16) 0.00270(16) 0.01833(18)
Ag8 0.0280(2) 0.0425(2) 0.0520(3) 0.0221(2) 0.00301(19) 0.01647(19)
Ag9 0.0382(2) 0.0388(2) 0.0325(2) 0.00863(18) 0.00678(18) 0.02367(19)
Ag10 0.0305(2) 0.0434(2) 0.0324(2) 0.00245(18) -0.00467(17) 0.01866(19)
Ag11 0.0295(2) 0.0400(2) 0.0371(2) -0.00046(18) -0.00579(18) 0.01752(19)
Ag12 0.0297(2) 0.0405(2) 0.0336(2) 0.00025(18) -0.00002(17) 0.01134(19)
Ag13 0.0559(3) 0.0326(2) 0.0291(2) 0.00386(18) -0.0070(2) 0.0156(2)
Ag14 0.0403(2) 0.0320(2) 0.0348(2) 0.00649(17) 0.00624(18) 0.01976(19)
Ag15 0.0316(2) 0.0301(2) 0.0350(2) 0.00052(17) 0.00356(17) 0.01075(18)
Ag16 0.0366(2) 0.0472(3) 0.0459(3) 0.0016(2) -0.0064(2) 0.0236(2)
Ag17 0.0356(2) 0.0446(3) 0.0529(3) 0.0006(2) -0.0004(2) 0.0169(2)
Ag18 0.0375(2) 0.0499(3) 0.0502(3) 0.0004(2) -0.0063(2) 0.0260(2)
Ag19 0.0279(2) 0.0420(2) 0.0512(3) 0.0208(2) -0.00326(19) 0.01186(19)
Ag20 0.0398(2) 0.0519(3) 0.0394(2) 0.0176(2) 0.01090(19) 0.0271(2)
Ag21 0.0302(2) 0.0421(2) 0.0270(2) 0.00715(17) -0.00071(16) 0.01610(19)
Ag22 0.0378(3) 0.0492(3) 0.0413(3) -0.0026(2) -0.0089(2) 0.0139(2)
Ag23 0.0347(2) 0.0474(3) 0.0452(3) 0.0006(2) -0.0042(2) 0.0188(2)
Ag24 0.0345(3) 0.0446(3) 0.0406(3) 0.0118(3) -0.0002(3) 0.0167(3)
Ag25 0.0236(11) 0.0390(12) 0.0425(14) 0.0135(11) 0.0035(10) 0.0119(10)
Br1 0.0246(2) 0.0295(3) 0.0260(2) 0.0040(2) 0.0027(2) 0.0132(2)
Br2 0.0284(3) 0.0332(3) 0.0311(3) 0.0030(2) -0.0014(2) 0.0158(2)
C1 0.077(5) 0.108(15) 0.045(4) 0.004(8) 0.009(4) 0.082(8)
C2 0.034(5) 0.048(6) 0.051(5) 0.007(5) -0.005(4) 0.022(5)
C3 0.051(6) 0.056(6) 0.109(9) 0.026(6) 0.021(6) 0.034(5)
C1B 0.077(5) 0.108(15) 0.045(4) 0.004(8) 0.009(4) 0.082(8)
C2B 0.034(5) 0.048(6) 0.051(5) 0.007(5) -0.005(4) 0.022(5)
C3B 0.051(6) 0.056(6) 0.109(9) 0.026(6) 0.021(6) 0.034(5)
C4 0.049(4) 0.056(4) 0.042(3) 0.013(3) 0.005(3) 0.026(3)
C5 0.068(5) 0.082(5) 0.039(3) 0.006(3) 0.016(3) 0.039(4)
C6 0.090(6) 0.085(6) 0.082(6) 0.013(5) 0.028(5) 0.055(5)
C7 0.048(4) 0.023(3) 0.074(4) 0.021(3) -0.001(3) 0.008(3)
C8 0.159(10) 0.056(5) 0.095(6) 0.018(5) 0.019(6) 0.055(6)
C9 0.253(16) 0.035(4) 0.100(6) -0.012(5) -0.072(9) 0.041(7)
C10 0.049(4) 0.079(5) 0.060(4) 0.036(4) 0.030(3) 0.049(4)
C11 0.055(4) 0.081(5) 0.067(4) 0.042(4) 0.039(4) 0.047(4)
C12 0.070(6) 0.085(6) 0.114(8) 0.055(6) 0.048(5) 0.032(5)
C13 0.063(4) 0.046(4) 0.046(3) -0.007(3) 0.009(3) 0.026(3)
C14 0.093(6) 0.062(5) 0.056(4) 0.000(4) 0.016(4) 0.040(4)
C15 0.114(8) 0.075(6) 0.086(6) 0.006(5) 0.004(6) 0.056(6)
C16 0.042(4) 0.070(5) 0.098(6) 0.043(4) 0.010(4) 0.036(4)
C17 0.077(6) 0.068(5) 0.110(7) 0.043(5) -0.002(5) 0.039(5)
C18 0.077(6) 0.081(6) 0.115(7) 0.045(5) -0.003(5) 0.051(5)
C19 0.023(3) 0.068(4) 0.038(3) -0.001(3) 0.007(2) 0.019(3)
C20 0.025(3) 0.098(5) 0.052(4) 0.001(4) 0.006(3) 0.033(3)
C21 0.033(3) 0.097(5) 0.042(4) 0.017(4) 0.002(3) 0.006(4)
C22 0.065(5) 0.039(4) 0.109(7) 0.030(4) -0.028(5) -0.015(3)
C23 0.087(7) 0.048(6) 0.088(8) 0.030(6) -0.005(7) 0.001(7)
C24 0.099(5) 0.092(5) 0.094(5) 0.021(3) 0.007(3) 0.042(3)
C23B 0.087(7) 0.048(6) 0.088(8) 0.030(6) -0.005(7) 0.001(7)
C24B 0.099(5) 0.092(5) 0.094(5) 0.021(3) 0.007(3) 0.042(3)
C25 0.079(5) 0.088(5) 0.056(4) 0.034(4) 0.018(3) 0.068(5)
C26 0.059(4) 0.100(6) 0.088(5) 0.062(4) 0.020(4) 0.050(4)
C27 0.067(5) 0.071(5) 0.078(5) 0.035(4) -0.013(4) 0.015(4)
C28 0.057(6) 0.036(4) 0.022(4) -0.008(3) -0.009(4) 0.021(4)
C29 0.057(6) 0.048(5) 0.040(4) 0.000(4) -0.010(4) 0.026(4)
C30 0.053(5) 0.042(5) 0.041(4) -0.009(4) -0.011(4) 0.024(4)
C28B 0.057(6) 0.036(4) 0.022(4) -0.008(3) -0.009(4) 0.021(4)
C29B 0.057(6) 0.048(5) 0.040(4) 0.000(4) -0.010(4) 0.026(4)
C30B 0.053(5) 0.042(5) 0.041(4) -0.009(4) -0.011(4) 0.024(4)
C31 0.032(3) 0.048(3) 0.044(3) 0.016(3) 0.004(2) 0.028(3)
C32 0.054(4) 0.062(4) 0.052(4) 0.021(3) 0.004(3) 0.041(3)
C33 0.055(4) 0.092(6) 0.074(5) 0.051(5) 0.021(4) 0.047(4)
C34 0.036(3) 0.044(3) 0.024(2) 0.000(2) 0.001(2) 0.019(3)
C35 0.041(3) 0.045(3) 0.031(3) -0.005(3) -0.002(2) 0.013(3)
C36 0.068(5) 0.068(5) 0.031(3) -0.005(3) -0.001(3) 0.026(4)
C37 0.033(3) 0.021(2) 0.019(2) 0.0012(19) -0.0049(19) 0.013(2)
C38 0.039(3) 0.030(3) 0.034(3) 0.003(2) -0.004(2) 0.016(2)
C39 0.039(3) 0.033(3) 0.040(3) 0.003(2) 0.011(2) 0.016(3)
C40 0.058(4) 0.078(5) 0.047(4) 0.008(3) 0.010(3) 0.044(4)
C41 0.066(5) 0.090(6) 0.075(5) 0.007(4) 0.019(4) 0.052(5)
C42 0.066(5) 0.069(5) 0.077(5) 0.004(4) 0.036(4) 0.026(4)
C43 0.079(5) 0.072(5) 0.052(4) 0.015(4) 0.032(4) 0.023(4)
C44 0.066(5) 0.059(4) 0.052(4) 0.020(3) 0.020(3) 0.028(4)
C45 0.031(3) 0.033(3) 0.022(2) 0.006(2) 0.003(2) 0.017(2)
C46 0.030(3) 0.033(3) 0.024(3) 0.004(2) 0.002(2) 0.013(2)
C47 0.028(3) 0.039(3) 0.035(3) 0.007(2) 0.005(2) 0.016(2)
C48 0.032(3) 0.046(3) 0.031(3) 0.009(2) 0.001(2) 0.021(3)
C49 0.039(3) 0.063(4) 0.036(3) 0.015(3) 0.013(2) 0.031(3)
C50 0.040(3) 0.084(5) 0.051(3) 0.016(3) 0.010(3) 0.042(4)
C51 0.040(4) 0.083(5) 0.051(4) 0.000(3) -0.011(3) 0.036(4)
C52 0.041(3) 0.066(4) 0.035(3) 0.001(3) -0.003(2) 0.030(3)
C53 0.031(3) 0.042(3) 0.026(2) 0.005(2) 0.002(2) 0.023(2)
C54 0.025(3) 0.031(3) 0.036(2) 0.007(2) -0.002(2) 0.014(2)
C55 0.029(3) 0.033(3) 0.028(2) 0.002(2) -0.003(2) 0.015(2)
C56 0.039(3) 0.035(3) 0.034(3) 0.001(2) 0.001(2) 0.009(3)
C57 0.053(4) 0.044(3) 0.034(3) 0.004(3) 0.011(3) 0.007(3)
C58 0.042(3) 0.042(3) 0.032(3) -0.006(2) -0.002(2) 0.013(3)
C59 0.034(3) 0.041(3) 0.034(3) -0.005(2) -0.007(2) 0.012(3)
C60 0.032(3) 0.036(3) 0.035(3) 0.000(2) -0.002(2) 0.015(2)
C61 0.025(3) 0.039(3) 0.030(3) 0.005(2) -0.003(2) 0.014(2)
C62 0.028(3) 0.038(3) 0.043(3) 0.005(2) -0.003(2) 0.015(2)
C63 0.058(4) 0.048(4) 0.052(4) 0.016(3) -0.004(3) 0.029(3)
C64 0.072(5) 0.061(4) 0.073(5) 0.006(4) -0.024(4) 0.041(4)
C65 0.114(7) 0.093(7) 0.113(8) 0.028(6) -0.029(6) 0.066(6)
C66 0.143(9) 0.076(7) 0.141(10) 0.058(7) -0.012(7) 0.053(7)
C67 0.127(8) 0.083(7) 0.113(8) 0.058(6) 0.017(7) 0.047(6)
C68 0.084(5) 0.065(5) 0.075(5) 0.034(4) 0.016(4) 0.036(4)
C69 0.071(5) 0.056(4) 0.068(5) 0.027(4) 0.040(4) 0.039(4)
C70 0.051(4) 0.058(4) 0.058(4) 0.016(3) 0.014(3) 0.016(3)
C71 0.083(6) 0.054(4) 0.080(5) 0.025(4) 0.037(5) 0.036(4)
C72 0.032(3) 0.044(3) 0.041(3) 0.007(3) 0.001(2) 0.022(3)
C73 0.032(3) 0.068(4) 0.036(3) 0.004(3) 0.002(2) 0.028(3)
C74 0.030(3) 0.069(4) 0.064(5) -0.004(4) -0.003(3) 0.011(3)
C75 0.041(3) 0.040(3) 0.034(3) 0.013(2) -0.002(2) 0.018(3)
C76 0.043(3) 0.051(4) 0.059(4) 0.023(3) -0.006(3) 0.025(3)
C77 0.068(5) 0.065(5) 0.072(4) 0.033(4) 0.020(4) 0.045(4)
C78 0.097(6) 0.069(5) 0.058(5) -0.014(4) 0.041(4) 0.030(4)
C79 0.078(7) 0.098(8) 0.055(6) -0.006(6) 0.032(6) 0.024(6)
C80 0.151(12) 0.086(9) 0.156(15) -0.014(9) 0.084(13) 0.033(8)
C79B 0.078(7) 0.098(8) 0.055(6) -0.006(6) 0.032(6) 0.024(6)
C80B 0.151(12) 0.086(9) 0.156(15) -0.014(9) 0.084(13) 0.033(8)
C81 0.035(3) 0.033(3) 0.035(3) 0.004(2) -0.008(2) 0.014(2)
C82 0.050(3) 0.034(3) 0.040(3) 0.006(3) -0.005(3) 0.012(3)
C83 0.044(4) 0.042(4) 0.076(5) 0.012(3) -0.012(3) 0.010(3)
C84 0.036(3) 0.063(4) 0.029(3) 0.020(3) 0.004(2) 0.024(3)
C85 0.040(3) 0.060(4) 0.046(3) 0.027(3) 0.005(3) 0.024(3)
C86 0.143(10) 0.135(9) 0.108(8) -0.033(7) -0.046(7) 0.115(9)
C87 0.049(8) 0.045(10) 0.043(3) -0.002(4) -0.005(4) 0.017(8)
C88 0.105(11) 0.080(9) 0.050(6) 0.022(6) 0.013(5) 0.047(8)
C89 0.131(18) 0.108(17) 0.066(10) 0.005(9) 0.028(11) 0.047(14)
C87B 0.049(8) 0.045(10) 0.043(3) -0.002(4) -0.005(4) 0.017(8)
C88B 0.105(11) 0.080(9) 0.050(6) 0.022(6) 0.013(5) 0.047(8)
C89B 0.131(18) 0.108(17) 0.066(10) 0.005(9) 0.028(11) 0.047(14)
C90 0.030(3) 0.052(4) 0.057(4) 0.026(3) 0.002(3) 0.022(3)
C91 0.050(4) 0.063(4) 0.050(4) 0.023(3) 0.008(3) 0.038(3)
C92 0.064(5) 0.076(5) 0.069(5) 0.037(4) 0.003(4) 0.045(4)
C93 0.063(5) 0.049(4) 0.109(7) -0.004(4) -0.043(5) 0.026(4)
C94 0.111(7) 0.054(4) 0.096(6) -0.010(4) -0.045(6) 0.048(5)
C95 0.116(8) 0.063(5) 0.109(7) -0.015(5) -0.042(6) 0.058(6)
C96 0.089(3) 0.084(3) 0.090(4) 0.0070(18) 0.0128(19) 0.041(2)
C97 0.158(7) 0.140(7) 0.134(7) -0.001(5) 0.037(5) 0.087(6)
C98 0.180(9) 0.202(13) 0.147(11) 0.016(9) 0.011(9) 0.110(9)
C96B 0.089(3) 0.084(3) 0.090(4) 0.0070(18) 0.0128(19) 0.041(2)
C97B 0.158(7) 0.140(7) 0.134(7) -0.001(5) 0.037(5) 0.087(6)
C98B 0.180(9) 0.202(13) 0.147(11) 0.016(9) 0.011(9) 0.110(9)
C99 0.068(5) 0.072(5) 0.079(5) 0.044(4) 0.036(4) 0.042(4)
C100 0.072(6) 0.071(6) 0.067(5) 0.028(4) 0.029(4) 0.030(5)
C101 0.089(8) 0.091(8) 0.087(8) 0.028(6) 0.037(6) 0.049(7)
C00B 0.072(6) 0.071(6) 0.067(5) 0.028(4) 0.029(4) 0.030(5)
C01B 0.089(8) 0.091(8) 0.087(8) 0.028(6) 0.037(6) 0.049(7)
C102 0.034(3) 0.061(4) 0.066(4) -0.011(3) -0.015(3) 0.023(3)
C103 0.056(5) 0.046(4) 0.058(4) 0.002(3) -0.011(3) 0.019(4)
C104 0.057(6) 0.062(9) 0.057(7) -0.010(5) -0.011(5) 0.029(6)
C03B 0.056(5) 0.046(4) 0.058(4) 0.002(3) -0.011(3) 0.019(4)
C04B 0.057(6) 0.062(9) 0.057(7) -0.010(5) -0.011(5) 0.029(6)
C105 0.034(3) 0.025(2) 0.020(2) 0.001(2) -0.003(2) 0.015(2)
C106 0.032(3) 0.028(3) 0.027(3) 0.004(2) -0.001(2) 0.011(2)
C107 0.030(3) 0.035(3) 0.058(3) 0.022(3) 0.004(2) 0.014(2)
C108 0.046(4) 0.048(4) 0.066(4) 0.028(3) 0.025(3) 0.028(3)
C109 0.047(4) 0.065(5) 0.121(6) 0.050(5) 0.043(4) 0.036(4)
C110 0.035(4) 0.080(6) 0.146(7) 0.062(6) 0.032(4) 0.027(4)
C111 0.043(4) 0.091(6) 0.121(6) 0.048(6) -0.012(4) 0.024(4)
C112 0.035(3) 0.063(4) 0.078(4) 0.025(4) -0.007(3) 0.013(3)
C113 0.033(3) 0.048(3) 0.055(4) 0.009(3) -0.006(3) 0.023(3)
C114 0.030(3) 0.042(3) 0.055(4) 0.005(3) -0.004(3) 0.017(3)
C115 0.039(3) 0.042(3) 0.054(4) 0.014(3) 0.005(3) 0.021(3)
C116 0.049(4) 0.099(7) 0.109(7) 0.061(6) -0.001(5) 0.008(4)
C117 0.082(6) 0.090(7) 0.103(7) 0.061(6) 0.000(5) -0.007(5)
C118 0.103(6) 0.070(5) 0.068(5) 0.036(4) 0.022(5) 0.039(4)
C119 0.070(4) 0.073(4) 0.056(4) 0.028(4) 0.019(4) 0.052(4)
C120 0.043(3) 0.055(4) 0.053(4) 0.019(3) 0.008(3) 0.030(3)
C121 0.036(3) 0.027(3) 0.027(2) 0.004(2) 0.000(2) 0.018(2)
C122 0.023(3) 0.031(3) 0.037(3) 0.013(2) -0.001(2) 0.009(2)
C123 0.030(3) 0.031(3) 0.029(3) 0.007(2) 0.000(2) 0.002(2)
C124 0.033(3) 0.051(4) 0.035(3) 0.007(3) -0.004(2) 0.006(3)
C125 0.040(4) 0.073(5) 0.032(3) 0.008(3) -0.010(3) 0.000(3)
C126 0.053(4) 0.062(4) 0.025(3) -0.001(3) -0.003(3) -0.009(3)
C127 0.058(4) 0.044(4) 0.039(3) -0.004(3) 0.011(3) 0.005(3)
C128 0.043(3) 0.037(3) 0.034(3) 0.006(2) 0.003(2) 0.010(3)
C129 0.027(5) 0.051(6) 0.022(3) -0.003(3) -0.006(3) 0.023(5)
C130 0.031(4) 0.054(4) 0.039(3) 0.003(3) -0.001(3) 0.022(3)
C131 0.032(3) 0.059(4) 0.038(3) 0.004(3) 0.005(3) 0.018(3)
C132 0.048(4) 0.107(7) 0.047(4) 0.015(4) 0.009(3) 0.046(5)
C133 0.058(5) 0.114(7) 0.060(5) 0.018(5) 0.026(4) 0.046(5)
C134 0.062(5) 0.114(7) 0.047(5) 0.016(5) 0.015(4) 0.033(5)
C135 0.058(5) 0.080(6) 0.046(4) 0.015(4) 0.005(4) 0.022(4)
C136 0.041(4) 0.063(4) 0.049(4) 0.017(3) 0.008(3) 0.020(3)
C137 0.027(5) 0.051(6) 0.022(3) -0.003(3) -0.006(3) 0.023(5)
C138 0.031(4) 0.054(4) 0.039(3) 0.003(3) -0.001(3) 0.022(3)
C139 0.032(3) 0.059(4) 0.038(3) 0.004(3) 0.005(3) 0.018(3)
C140 0.048(4) 0.107(7) 0.047(4) 0.015(4) 0.009(3) 0.046(5)
C141 0.058(5) 0.114(7) 0.060(5) 0.018(5) 0.026(4) 0.046(5)
C142 0.062(5) 0.114(7) 0.047(5) 0.016(5) 0.015(4) 0.033(5)
C143 0.058(5) 0.080(6) 0.046(4) 0.015(4) 0.005(4) 0.022(4)
C144 0.041(4) 0.063(4) 0.049(4) 0.017(3) 0.008(3) 0.020(3)
F1 0.099(4) 0.208(8) 0.069(4) 0.021(4) 0.015(3) 0.054(5)
F2 0.130(6) 0.172(7) 0.075(4) 0.008(4) 0.025(4) 0.065(5)
F3 0.066(3) 0.104(4) 0.120(5) -0.025(4) -0.011(3) 0.025(3)
F4 0.165(7) 0.132(6) 0.217(9) 0.072(6) 0.033(6) 0.108(6)
F5 0.137(6) 0.084(4) 0.217(9) 0.032(5) 0.009(6) 0.050(4)
F6 0.092(4) 0.177(7) 0.098(5) -0.028(4) -0.041(4) 0.031(5)
F7 0.125(6) 0.108(5) 0.260(10) 0.054(6) 0.018(6) 0.059(5)
F8 0.125(5) 0.075(4) 0.250(9) 0.020(5) -0.043(6) 0.059(4)
F9 0.44(2) 0.220(12) 0.46(2) 0.177(14) 0.32(2) 0.258(15)
F10 0.319(15) 0.195(10) 0.225(11) -0.022(8) -0.173(11) 0.145(10)
F11 0.373(19) 0.126(8) 0.390(19) -0.012(10) -0.302(17) 0.035(10)
F12 0.222(13) 0.53(3) 0.272(15) 0.132(16) 0.139(12) 0.255(16)
O1 0.046(2) 0.045(2) 0.038(2) 0.0084(18) -0.0093(18) 0.024(2)
O2 0.068(3) 0.053(3) 0.037(2) 0.010(2) 0.023(2) 0.029(2)
O3 0.031(2) 0.0237(18) 0.063(3) 0.0145(18) -0.0057(19) 0.0087(16)
O4 0.035(2) 0.045(2) 0.048(2) 0.0254(19) 0.0204(18) 0.0277(19)
O5 0.038(2) 0.0294(19) 0.042(2) 0.0032(16) 0.0092(17) 0.0175(17)
O6 0.035(2) 0.033(2) 0.052(2) 0.0181(18) 0.0072(18) 0.0194(17)
O7 0.0187(17) 0.046(2) 0.0241(18) 0.0058(16) 0.0027(14) 0.0135(16)
O8 0.034(2) 0.043(2) 0.036(2) 0.0192(18) -0.0003(17) 0.0023(18)
O9 0.053(3) 0.069(3) 0.047(2) 0.030(2) 0.020(2) 0.047(2)
O10 0.078(3) 0.026(2) 0.029(2) 0.0001(16) 0.009(2) 0.019(2)
O11 0.0215(17) 0.0329(19) 0.0325(19) 0.0142(15) 0.0023(14) 0.0128(15)
O12 0.0256(18) 0.040(2) 0.0222(17) 0.0005(15) -0.0013(14) 0.0135(16)
O13 0.047(2) 0.031(2) 0.046(2) 0.0124(18) 0.0137(19) 0.0154(19)
O14 0.027(2) 0.049(2) 0.037(2) -0.0037(18) 0.0024(16) 0.0202(18)
O15 0.0278(19) 0.0309(19) 0.0326(19) 0.0067(15) -0.0050(15) 0.0116(16)
O16 0.035(2) 0.041(2) 0.037(2) 0.0038(17) 0.0091(17) 0.0150(18)
O17 0.0325(19) 0.0292(19) 0.0301(19) 0.0014(15) -0.0024(15) 0.0167(16)
O18 0.0221(18) 0.0349(19) 0.0273(18) 0.0111(15) -0.0003(14) 0.0114(15)
O19 0.037(2) 0.046(2) 0.038(2) 0.0035(18) -0.0042(17) 0.0152(19)
O20 0.0264(19) 0.042(2) 0.044(2) 0.0199(18) -0.0010(17) 0.0160(17)
O21 0.041(2) 0.036(2) 0.094(4) 0.001(2) -0.022(2) 0.017(2)
O22 0.045(3) 0.054(3) 0.104(4) -0.016(3) 0.005(3) 0.030(2)
O23 0.034(2) 0.043(2) 0.048(2) 0.0118(19) 0.0108(18) 0.0168(19)
O24 0.032(2) 0.040(2) 0.048(2) -0.0017(19) -0.0064(18) 0.0154(18)
P1 0.0354(7) 0.0350(7) 0.0214(6) 0.0068(5) 0.0046(6) 0.0202(6)
P2 0.0234(6) 0.0267(7) 0.0369(7) 0.0116(6) 0.0075(6) 0.0135(6)
P3 0.0288(7) 0.0255(6) 0.0349(7) 0.0067(6) 0.0043(6) 0.0161(6)
P4 0.0193(6) 0.0320(7) 0.0226(6) 0.0083(5) 0.0004(5) 0.0065(5)
P5 0.0394(8) 0.0307(7) 0.0235(6) 0.0048(5) 0.0044(6) 0.0235(6)
P6 0.0211(6) 0.0285(6) 0.0217(6) 0.0045(5) -0.0011(5) 0.0116(5)
P7 0.0249(7) 0.0269(7) 0.0324(7) 0.0064(6) 0.0026(6) 0.0108(6)
P8 0.0253(7) 0.0300(7) 0.0265(7) 0.0010(5) -0.0003(5) 0.0123(6)
P9 0.0234(6) 0.0253(6) 0.0219(6) 0.0036(5) -0.0003(5) 0.0118(5)
P10 0.0261(7) 0.0337(7) 0.0284(7) 0.0090(6) -0.0022(5) 0.0120(6)
P11 0.0329(8) 0.0367(8) 0.0719(12) -0.0055(8) -0.0065(8) 0.0215(7)
P12 0.0215(7) 0.0368(8) 0.0296(7) 0.0031(6) 0.0011(5) 0.0078(6)
P13 0.0606(12) 0.0625(12) 0.0572(12) -0.0064(10) 0.0010(10) 0.0230(10)
P14 0.0639(14) 0.0748(15) 0.0852(16) 0.0171(13) -0.0030(12) 0.0254(12)
S1 0.0284(6) 0.0278(6) 0.0249(6) 0.0018(5) 0.0010(5) 0.0145(5)
S2 0.0291(7) 0.0287(6) 0.0297(6) 0.0093(5) 0.0068(5) 0.0150(5)
S3 0.0263(6) 0.0286(6) 0.0299(6) 0.0087(5) 0.0055(5) 0.0155(5)
S4 0.0255(6) 0.0258(6) 0.0330(7) 0.0093(5) 0.0053(5) 0.0135(5)
S5 0.0248(6) 0.0321(7) 0.0366(7) 0.0053(6) -0.0003(5) 0.0149(6)
S6 0.0279(7) 0.0260(6) 0.0328(7) 0.0025(5) -0.0026(5) 0.0134(5)
S7 0.0246(6) 0.0289(6) 0.0246(6) 0.0010(5) -0.0019(5) 0.0122(5)
S8 0.0215(6) 0.0380(7) 0.0199(6) 0.0031(5) 0.0006(5) 0.0119(5)
S9 0.0289(6) 0.0246(6) 0.0223(6) 0.0038(5) 0.0032(5) 0.0131(5)
S10 0.0295(6) 0.0312(6) 0.0222(6) 0.0046(5) 0.0035(5) 0.0175(5)
S11 0.0226(6) 0.0317(6) 0.0269(6) 0.0057(5) 0.0015(5) 0.0133(5)
S12 0.0236(6) 0.0334(7) 0.0268(6) 0.0069(5) 0.0012(5) 0.0165(5)
S13 0.0297(7) 0.0307(7) 0.0292(6) 0.0041(5) -0.0011(5) 0.0143(6)
S14 0.0268(6) 0.0258(6) 0.0348(7) 0.0046(5) 0.0031(5) 0.0127(5)
S15 0.0340(7) 0.0306(7) 0.0285(6) 0.0022(5) 0.0011(5) 0.0176(6)
S16 0.0274(7) 0.0293(7) 0.0306(7) 0.0019(5) 0.0002(5) 0.0066(6)
S17 0.0238(6) 0.0275(6) 0.0238(6) 0.0046(5) 0.0010(5) 0.0105(5)
S18 0.0294(7) 0.0320(7) 0.0217(6) 0.0063(5) 0.0024(5) 0.0163(6)
S19 0.0268(7) 0.0394(7) 0.0318(7) 0.0114(6) 0.0017(5) 0.0179(6)
S20 0.0253(7) 0.0408(7) 0.0349(7) 0.0107(6) 0.0010(5) 0.0157(6)
S21 0.0356(8) 0.0405(8) 0.0559(9) -0.0065(7) -0.0059(7) 0.0216(7)
S22 0.0287(7) 0.0398(8) 0.0573(9) -0.0010(7) -0.0060(7) 0.0189(6)
S23 0.0277(7) 0.0426(8) 0.0275(7) 0.0084(6) -0.0006(5) 0.0101(6)
S24 0.0248(7) 0.0414(8) 0.0329(7) 0.0078(6) 0.0006(5) 0.0122(6)

loop_
_atom_type_symbol
_atom_type_description
_atom_type_scat_dispersion_real
_atom_type_scat_dispersion_imag
_atom_type_scat_source
C C 0.0033 0.0016 'International Tables Vol C Tables 4.2.6.8 and 6.1.1.4'
H H 0.0000 0.0000 'International Tables Vol C Tables 4.2.6.8 and 6.1.1.4'
O O 0.0106 0.0060 'International Tables Vol C Tables 4.2.6.8 and 6.1.1.4'
F F 0.0171 0.0103 'International Tables Vol C Tables 4.2.6.8 and 6.1.1.4'
P P 0.1023 0.0942 'International Tables Vol C Tables 4.2.6.8 and 6.1.1.4'
S S 0.1246 0.1234 'International Tables Vol C Tables 4.2.6.8 and 6.1.1.4'
Br Br -0.2901 2.4595 'International Tables Vol C Tables 4.2.6.8 and 6.1.1.4'
Ag Ag -0.8971 1.1015 'International Tables Vol C Tables 4.2.6.8 and 6.1.1.4'

loop_
_geom_angle_atom_site_label_1
_geom_angle_atom_site_label_2
_geom_angle_atom_site_label_3
_geom_angle
_geom_angle_site_symmetry_1
_geom_angle_site_symmetry_3
_geom_angle_publ_flag
C37 Ag1 S2 125.97(12) . . ?
C37 Ag1 S3 120.91(13) . . ?
S2 Ag1 S3 106.05(4) . . ?
C37 Ag1 Ag2 50.03(12) . . ?
S2 Ag1 Ag2 153.94(4) . . ?
S3 Ag1 Ag2 93.88(3) . . ?
C37 Ag1 Ag3 49.21(13) . . ?
S2 Ag1 Ag3 97.05(3) . . ?
S3 Ag1 Ag3 153.04(3) . . ?
Ag2 Ag1 Ag3 60.195(14) . . ?
C37 Ag2 S5 121.24(12) . . ?
C37 Ag2 S4 120.42(13) . . ?
S5 Ag2 S4 104.27(4) . . ?
C37 Ag2 Ag1 49.32(12) . . ?
S5 Ag2 Ag1 156.01(4) . . ?
S4 Ag2 Ag1 98.46(3) . . ?
C37 Ag2 Ag3 48.99(13) . . ?
S5 Ag2 Ag3 96.83(3) . . ?
S4 Ag2 Ag3 158.22(3) . . ?
Ag1 Ag2 Ag3 59.939(14) . . ?
C37 Ag3 S1 127.51(12) . . ?
C37 Ag3 S6 126.50(12) . . ?
S1 Ag3 S6 103.55(4) . . ?
C37 Ag3 Ag1 49.41(12) . . ?
S1 Ag3 Ag1 94.68(3) . . ?
S6 Ag3 Ag1 150.37(3) . . ?
C37 Ag3 Ag2 49.89(12) . . ?
S1 Ag3 Ag2 149.22(3) . . ?
S6 Ag3 Ag2 94.55(3) . . ?
Ag1 Ag3 Ag2 59.866(14) . . ?
C45 Ag4 S2 130.04(13) . . ?
C45 Ag4 S9 124.78(13) . . ?
S2 Ag4 S9 102.46(4) . . ?
C45 Ag4 Ag6 48.91(13) . . ?
S2 Ag4 Ag6 97.10(3) . . ?
S9 Ag4 Ag6 150.62(3) . . ?
C45 Ag4 Ag5 49.22(13) . . ?
S2 Ag4 Ag5 152.81(3) . . ?
S9 Ag4 Ag5 92.48(3) . . ?
Ag6 Ag4 Ag5 61.565(14) . . ?
C45 Ag5 S8 119.06(13) . . ?
C45 Ag5 S10 122.43(13) . . ?
S8 Ag5 S10 107.46(4) . . ?
C45 Ag5 Ag4 47.95(13) . . ?
S8 Ag5 Ag4 152.93(3) . . ?
S10 Ag5 Ag4 98.34(3) . . ?
C45 Ag5 Ag6 46.75(13) . . ?
S8 Ag5 Ag6 95.86(3) . . ?
S10 Ag5 Ag6 155.40(3) . . ?
Ag4 Ag5 Ag6 57.567(14) . . ?
C45 Ag5 Ag8 144.75(13) . . ?
S8 Ag5 Ag8 93.81(3) . . ?
S10 Ag5 Ag8 49.32(3) . . ?
Ag4 Ag5 Ag8 96.936(17) . . ?
Ag6 Ag5 Ag8 122.94(2) . . ?
C45 Ag6 S1 129.88(13) . . ?
C45 Ag6 S7 123.48(14) . . ?
S1 Ag6 S7 102.73(4) . . ?
C45 Ag6 Ag4 49.94(14) . . ?
S1 Ag6 Ag4 96.35(3) . . ?
S7 Ag6 Ag4 153.07(3) . . ?
C45 Ag6 Ag5 48.97(13) . . ?
S1 Ag6 Ag5 151.78(3) . . ?
S7 Ag6 Ag5 94.72(3) . . ?
Ag4 Ag6 Ag5 60.868(14) . . ?
C53 Ag7 S3 133.90(14) . . ?
C53 Ag7 S9 127.48(13) . . ?
S3 Ag7 S9 97.04(4) . . ?
C53 Ag7 Ag9 49.94(14) . . ?
S3 Ag7 Ag9 96.95(3) . . ?
S9 Ag7 Ag9 151.99(3) . . ?
C53 Ag7 Ag8 51.67(15) . . ?
S3 Ag7 Ag8 146.57(3) . . ?
S9 Ag7 Ag8 94.96(3) . . ?
Ag9 Ag7 Ag8 61.028(14) . . ?
C53 Ag8 S12 118.56(13) . . ?
C53 Ag8 S10 113.86(13) . . ?
S12 Ag8 S10 110.85(4) . . ?
C53 Ag8 Ag9 47.64(12) . . ?
S12 Ag8 Ag9 96.91(3) . . ?
S10 Ag8 Ag9 152.24(3) . . ?
C53 Ag8 Ag7 45.92(12) . . ?
S12 Ag8 Ag7 154.85(3) . . ?
S10 Ag8 Ag7 94.30(3) . . ?
Ag9 Ag8 Ag7 57.943(14) . . ?
C53 Ag8 Br1 104.49(12) . . ?
S12 Ag8 Br1 102.85(3) . . ?
S10 Ag8 Br1 104.29(3) . . ?
Ag9 Ag8 Br1 68.620(16) . . ?
Ag7 Ag8 Br1 69.684(16) . . ?
C53 Ag8 Ag5 140.38(12) . . ?
S12 Ag8 Ag5 100.84(3) . . ?
S10 Ag8 Ag5 48.81(3) . . ?
Ag9 Ag8 Ag5 127.79(2) . . ?
Ag7 Ag8 Ag5 95.779(16) . . ?
Br1 Ag8 Ag5 59.689(15) . . ?
C53 Ag9 S4 131.40(14) . . ?
C53 Ag9 S11 124.55(14) . . ?
S4 Ag9 S11 101.78(4) . . ?
C53 Ag9 Ag7 47.83(13) . . ?
S4 Ag9 Ag7 96.56(3) . . ?
S11 Ag9 Ag7 153.01(3) . . ?
C53 Ag9 Ag8 51.40(14) . . ?
S4 Ag9 Ag8 147.38(3) . . ?
S11 Ag9 Ag8 93.66(3) . . ?
Ag7 Ag9 Ag8 61.029(14) . . ?
C61 Ag10 S7 131.55(14) . . ?
C61 Ag10 S6 127.51(14) . . ?
S7 Ag10 S6 98.05(4) . . ?
C61 Ag10 Ag11 49.64(14) . . ?
S7 Ag10 Ag11 96.88(3) . . ?
S6 Ag10 Ag11 153.96(4) . . ?
C61 Ag10 Ag12 49.82(14) . . ?
S7 Ag10 Ag12 151.17(3) . . ?
S6 Ag10 Ag12 96.24(3) . . ?
Ag11 Ag10 Ag12 61.723(14) . . ?
C61 Ag11 S8 131.12(14) . . ?
C61 Ag11 S12 123.69(13) . . ?
S8 Ag11 S12 103.07(4) . . ?
C61 Ag11 Ag10 48.82(13) . . ?
S8 Ag11 Ag10 96.26(3) . . ?
S12 Ag11 Ag10 150.94(3) . . ?
C61 Ag11 Ag12 48.66(14) . . ?
S8 Ag11 Ag12 148.68(3) . . ?
S12 Ag11 Ag12 93.95(3) . . ?
Ag10 Ag11 Ag12 59.608(14) . . ?
C61 Ag12 S11 124.61(14) . . ?
C61 Ag12 S5 123.97(14) . . ?
S11 Ag12 S5 104.93(4) . . ?
C61 Ag12 Ag10 48.25(13) . . ?
S11 Ag12 Ag10 153.98(3) . . ?
S5 Ag12 Ag10 96.15(3) . . ?
C61 Ag12 Ag11 47.93(14) . . ?
S11 Ag12 Ag11 97.37(3) . . ?
S5 Ag12 Ag11 152.95(3) . . ?
Ag10 Ag12 Ag11 58.669(14) . . ?
C105 Ag13 S13 119.37(13) . . ?
C105 Ag13 S18 115.51(12) . . ?
S13 Ag13 S18 114.08(4) . . ?
C105 Ag13 Ag14 46.08(12) . . ?
S13 Ag13 Ag14 95.10(3) . . ?
S18 Ag13 Ag14 150.57(3) . . ?
C105 Ag13 Ag15 46.64(13) . . ?
S13 Ag13 Ag15 150.52(4) . . ?
S18 Ag13 Ag15 94.50(3) . . ?
Ag14 Ag13 Ag15 56.070(14) . . ?
C105 Ag13 Ag19 138.97(13) . . ?
S13 Ag13 Ag19 99.54(3) . . ?
S18 Ag13 Ag19 50.68(3) . . ?
Ag14 Ag13 Ag19 123.28(2) . . ?
Ag15 Ag13 Ag19 92.934(17) . . ?
C105 Ag14 S14 124.75(14) . . ?
C105 Ag14 S15 129.58(13) . . ?
S14 Ag14 S15 102.15(4) . . ?
C105 Ag14 Ag15 50.10(14) . . ?
S14 Ag14 Ag15 154.09(4) . . ?
S15 Ag14 Ag15 95.07(3) . . ?
C105 Ag14 Ag13 49.29(12) . . ?
S14 Ag14 Ag13 95.05(3) . . ?
S15 Ag14 Ag13 151.30(4) . . ?
Ag15 Ag14 Ag13 62.016(14) . . ?
C105 Ag14 Ag25 138.41(14) . . ?
S14 Ag14 Ag25 87.80(5) . . ?
S15 Ag14 Ag25 49.19(6) . . ?
Ag15 Ag14 Ag25 89.00(4) . . ?
Ag13 Ag14 Ag25 109.63(5) . . ?
C105 Ag15 S16 131.52(12) . . ?
C105 Ag15 S17 122.44(13) . . ?
S16 Ag15 S17 100.77(4) . . ?
C105 Ag15 Ag14 49.36(12) . . ?
S16 Ag15 Ag14 98.70(3) . . ?
S17 Ag15 Ag14 155.04(3) . . ?
C105 Ag15 Ag13 49.18(12) . . ?
S16 Ag15 Ag13 154.51(4) . . ?
S17 Ag15 Ag13 94.61(3) . . ?
Ag14 Ag15 Ag13 61.914(14) . . ?
C113 Ag16 S19 124.67(16) . . ?
C113 Ag16 S13 131.07(16) . . ?
S19 Ag16 S13 100.32(4) . . ?
C113 Ag16 Ag18 50.05(17) . . ?
S19 Ag16 Ag18 152.25(4) . . ?
S13 Ag16 Ag18 98.35(3) . . ?
C113 Ag16 Ag17 49.18(17) . . ?
S19 Ag16 Ag17 94.16(3) . . ?
S13 Ag16 Ag17 154.24(4) . . ?
Ag18 Ag16 Ag17 61.464(16) . . ?
C113 Ag17 S22 122.79(17) . . ?
C113 Ag17 S20 123.56(17) . . ?
S22 Ag17 S20 105.38(5) . . ?
C113 Ag17 Ag16 47.91(15) . . ?
S22 Ag17 Ag16 153.91(4) . . ?
S20 Ag17 Ag16 97.54(3) . . ?
C113 Ag17 Ag18 47.97(16) . . ?
S22 Ag17 Ag18 97.42(4) . . ?
S20 Ag17 Ag18 153.71(4) . . ?
Ag16 Ag17 Ag18 57.672(15) . . ?
C113 Ag18 S21 123.26(16) . . ?
C113 Ag18 S14 129.27(16) . . ?
S21 Ag18 S14 103.74(5) . . ?
C113 Ag18 Ag16 49.63(16) . . ?
S21 Ag18 Ag16 152.73(4) . . ?
S14 Ag18 Ag16 95.87(3) . . ?
C113 Ag18 Ag17 48.84(16) . . ?
S21 Ag18 Ag17 94.28(4) . . ?
S14 Ag18 Ag17 151.52(4) . . ?
Ag16 Ag18 Ag17 60.864(16) . . ?
C113 Ag18 Ag25 134.67(17) . . ?
S21 Ag18 Ag25 46.15(6) . . ?
S14 Ag18 Ag25 90.82(5) . . ?
Ag16 Ag18 Ag25 115.87(5) . . ?
Ag17 Ag18 Ag25 85.91(4) . . ?
C121 Ag19 S19 117.72(13) . . ?
C121 Ag19 S18 118.16(13) . . ?
S19 Ag19 S18 111.04(4) . . ?
C121 Ag19 Ag21 47.06(12) . . ?
S19 Ag19 Ag21 153.17(4) . . ?
S18 Ag19 Ag21 95.50(3) . . ?
C121 Ag19 Ag20 47.52(12) . . ?
S19 Ag19 Ag20 95.30(3) . . ?
S18 Ag19 Ag20 153.24(3) . . ?
Ag21 Ag19 Ag20 57.950(14) . . ?
C121 Ag19 Ag13 146.11(13) . . ?
S19 Ag19 Ag13 94.84(3) . . ?
S18 Ag19 Ag13 50.22(3) . . ?
Ag21 Ag19 Ag13 99.406(17) . . ?
Ag20 Ag19 Ag13 125.26(2) . . ?
C121 Ag20 S24 130.18(14) . . ?
C121 Ag20 S20 120.09(13) . . ?
S24 Ag20 S20 103.69(5) . . ?
C121 Ag20 Ag21 48.15(13) . . ?
S24 Ag20 Ag21 98.67(4) . . ?
S20 Ag20 Ag21 154.28(4) . . ?
C121 Ag20 Ag19 49.59(14) . . ?
S24 Ag20 Ag19 152.09(4) . . ?
S20 Ag20 Ag19 95.07(3) . . ?
Ag21 Ag20 Ag19 59.610(14) . . ?
C121 Ag21 S23 131.54(14) . . ?
C121 Ag21 S17 129.93(14) . . ?
S23 Ag21 S17 97.52(4) . . ?
C121 Ag21 Ag20 50.27(13) . . ?
S23 Ag21 Ag20 94.31(4) . . ?
S17 Ag21 Ag20 150.62(3) . . ?
C121 Ag21 Ag19 51.28(14) . . ?
S23 Ag21 Ag19 147.12(4) . . ?
S17 Ag21 Ag19 94.57(3) . . ?
Ag20 Ag21 Ag19 62.440(15) . . ?
C129 Ag22 S23 127.4(3) . . ?
C137 Ag22 S23 134.6(13) . . ?
C129 Ag22 S16 122.2(3) . . ?
C137 Ag22 S16 120.5(13) . . ?
S23 Ag22 S16 102.91(5) . . ?
C129 Ag22 Ag23 51.0(3) . . ?
C137 Ag22 Ag23 46.4(12) . . ?
S23 Ag22 Ag23 98.18(4) . . ?
S16 Ag22 Ag23 153.55(4) . . ?
C129 Ag22 Ag24 51.4(2) . . ?
S23 Ag22 Ag24 155.68(4) . . ?
S16 Ag22 Ag24 93.90(3) . . ?
Ag23 Ag22 Ag24 61.462(18) . . ?
C137 Ag22 Ag25 53.3(11) . . ?
S23 Ag22 Ag25 143.28(6) . . ?
S16 Ag22 Ag25 92.15(5) . . ?
Ag23 Ag22 Ag25 61.48(4) . . ?
C137 Ag23 S22 120.4(12) . . ?
C129 Ag23 S22 131.1(2) . . ?
C137 Ag23 S24 137.9(12) . . ?
C129 Ag23 S24 125.9(2) . . ?
S22 Ag23 S24 100.98(5) . . ?
C137 Ag23 Ag22 53.0(14) . . ?
C129 Ag23 Ag22 48.7(3) . . ?
S22 Ag23 Ag22 149.05(4) . . ?
S24 Ag23 Ag22 95.18(4) . . ?
C129 Ag23 Ag24 50.1(2) . . ?
S22 Ag23 Ag24 96.08(4) . . ?
S24 Ag23 Ag24 150.24(4) . . ?
Ag22 Ag23 Ag24 59.478(17) . . ?
C137 Ag23 Ag25 54.8(13) . . ?
S22 Ag23 Ag25 88.64(6) . . ?
S24 Ag23 Ag25 140.02(6) . . ?
Ag22 Ag23 Ag25 62.59(4) . . ?
C129 Ag24 S21 131.0(3) . . ?
C129 Ag24 S15 128.1(3) . . ?
S21 Ag24 S15 98.46(5) . . ?
C129 Ag24 Ag22 48.4(3) . . ?
S21 Ag24 Ag22 148.64(4) . . ?
S15 Ag24 Ag22 98.57(4) . . ?
C129 Ag24 Ag23 49.4(3) . . ?
S21 Ag24 Ag23 96.20(4) . . ?
S15 Ag24 Ag23 153.29(4) . . ?
Ag22 Ag24 Ag23 59.059(18) . . ?
S21 Ag25 C137 108.4(11) . . ?
S21 Ag25 S15 106.57(10) . . ?
C137 Ag25 S15 108.2(11) . . ?
S21 Ag25 Br2 115.95(11) . . ?
C137 Ag25 Br2 107.0(11) . . ?
S15 Ag25 Br2 110.45(9) . . ?
S21 Ag25 Ag23 99.10(8) . . ?
C137 Ag25 Ag23 43.2(11) . . ?
S15 Ag25 Ag23 147.50(11) . . ?
Br2 Ag25 Ag23 74.20(6) . . ?
S21 Ag25 Ag22 153.26(10) . . ?
C137 Ag25 Ag22 47.8(11) . . ?
S15 Ag25 Ag22 94.45(8) . . ?
Br2 Ag25 Ag22 69.71(5) . . ?
Ag23 Ag25 Ag22 55.93(4) . . ?
S21 Ag25 Ag18 51.87(7) . . ?
C137 Ag25 Ag18 144.5(12) . . ?
S15 Ag25 Ag18 106.08(8) . . ?
Br2 Ag25 Ag18 68.45(6) . . ?
Ag23 Ag25 Ag18 105.37(7) . . ?
Ag22 Ag25 Ag18 137.60(9) . . ?
S21 Ag25 Ag14 107.91(9) . . ?
C137 Ag25 Ag14 141.9(12) . . ?
S15 Ag25 Ag14 49.36(5) . . ?
Br2 Ag25 Ag14 66.08(6) . . ?
Ag23 Ag25 Ag14 138.67(9) . . ?
Ag22 Ag25 Ag14 98.27(6) . . ?
Ag18 Ag25 Ag14 70.65(6) . . ?
O1 C1 C2 110.9(10) . . ?
C3 C2 C1 113.8(12) . . ?
O1 C1B C2B 100.0(8) . . ?
C3B C2B C1B 101.9(9) . . ?
O2 C4 C5 108.3(6) . . ?
C6 C5 C4 114.9(7) . . ?
O3 C7 C8 108.6(6) . . ?
C9 C8 C7 113.9(9) . . ?
O4 C10 C11 107.3(5) . . ?
C12 C11 C10 112.9(7) . . ?
C14 C13 O5 110.7(6) . . ?
C15 C14 C13 112.1(7) . . ?
C17 C16 O6 110.6(6) . . ?
C16 C17 C18 112.2(7) . . ?
O7 C19 C20 107.7(5) . . ?
C21 C20 C19 114.5(7) . . ?
O8 C22 C23B 121.1(10) . . ?
O8 C22 C23 101.1(8) . . ?
C22 C23 C24 107.2(13) . . ?
C22 C23B C24B 103.2(8) . . ?
O9 C25 C26 109.7(6) . . ?
C25 C26 C27 111.8(6) . . ?
O10 C28 C29 110.6(9) . . ?
C28 C29 C30 109.7(10) . . ?
C29B C28B O10 101.6(9) . . ?
C28B C29B C30B 113.2(11) . . ?
C32 C31 O11 111.0(5) . . ?
C31 C32 C33 115.5(6) . . ?
O12 C34 C35 107.4(4) . . ?
C34 C35 C36 109.6(5) . . ?
C38 C37 Ag3 135.4(4) . . ?
C38 C37 Ag1 138.1(4) . . ?
Ag3 C37 Ag1 81.38(17) . . ?
C38 C37 Ag2 118.2(4) . . ?
Ag3 C37 Ag2 81.12(17) . . ?
Ag1 C37 Ag2 80.65(16) . . ?
C37 C38 C39 176.5(6) . . ?
C44 C39 C40 119.3(6) . . ?
C44 C39 C38 121.9(6) . . ?
C40 C39 C38 118.8(6) . . ?
C41 C40 C39 119.6(7) . . ?
C42 C41 C40 120.9(8) . . ?
C41 C42 C43 120.7(7) . . ?
C42 C43 C44 120.0(7) . . ?
C39 C44 C43 119.4(7) . . ?
C46 C45 Ag6 143.6(4) . . ?
C46 C45 Ag4 132.8(4) . . ?
Ag6 C45 Ag4 81.15(17) . . ?
C46 C45 Ag5 109.4(4) . . ?
Ag6 C45 Ag5 84.28(17) . . ?
Ag4 C45 Ag5 82.82(17) . . ?
C45 C46 C47 178.3(6) . . ?
C48 C47 C52 118.6(5) . . ?
C48 C47 C46 119.9(5) . . ?
C52 C47 C46 121.5(5) . . ?
C49 C48 C47 120.2(5) . . ?
C50 C49 C48 120.2(6) . . ?
C51 C50 C49 120.5(6) . . ?
C50 C51 C52 120.3(6) . . ?
C51 C52 C47 120.2(6) . . ?
C54 C53 Ag7 151.9(5) . . ?
C54 C53 Ag9 125.7(4) . . ?
Ag7 C53 Ag9 82.23(17) . . ?
C54 C53 Ag8 103.1(4) . . ?
Ag7 C53 Ag8 82.41(18) . . ?
Ag9 C53 Ag8 80.95(18) . . ?
C53 C54 C55 179.9(10) . . ?
C56 C55 C60 118.9(5) . . ?
C56 C55 C54 119.7(5) . . ?
C60 C55 C54 121.5(5) . . ?
C57 C56 C55 120.0(5) . . ?
C58 C57 C56 120.9(6) . . ?
C57 C58 C59 119.4(5) . . ?
C60 C59 C58 121.1(6) . . ?
C59 C60 C55 119.6(6) . . ?
C62 C61 Ag10 138.1(5) . . ?
C62 C61 Ag11 128.8(5) . . ?
Ag10 C61 Ag11 81.53(18) . . ?
C62 C61 Ag12 124.3(4) . . ?
Ag10 C61 Ag12 81.93(18) . . ?
Ag11 C61 Ag12 83.41(19) . . ?
C61 C62 C63 179.4(7) . . ?
C64 C63 C68 119.0(7) . . ?
C64 C63 C62 120.9(7) . . ?
C68 C63 C62 120.1(6) . . ?
C65 C64 C63 121.1(9) . . ?
C66 C65 C64 119.4(10) . . ?
C65 C66 C67 121.9(9) . . ?
C66 C67 C68 118.8(10) . . ?
C63 C68 C67 119.8(9) . . ?
O13 C69 C70 109.6(6) . . ?
C71 C70 C69 113.9(6) . . ?
O14 C72 C73 108.0(5) . . ?
C72 C73 C74 113.9(5) . . ?
O15 C75 C76 108.4(5) . . ?
C75 C76 C77 112.8(5) . . ?
O16 C78 C79B 128.2(8) . . ?
O16 C78 C79 108.9(8) . . ?
C78 C79 C80 112.2(15) . . ?
C78 C79B C80B 101.7(8) . . ?
O17 C81 C82 110.9(4) . . ?
C81 C82 C83 112.2(5) . . ?
O18 C84 C85 109.0(5) . . ?
C86 C85 C84 112.8(7) . . ?
O19 C87 C88 108.0(13) . . ?
C87 C88 C89 103.1(14) . . ?
C88B C87B O19 108.4(15) . . ?
C87B C88B C89B 107.2(15) . . ?
O20 C90 C91 107.9(5) . . ?
C90 C91 C92 111.1(5) . . ?
C94 C93 O21 109.2(6) . . ?
C93 C94 C95 117.0(9) . . ?
O22 C96 C97 104.4(10) . . ?
C98 C97 C96 97.4(7) . . ?
O22 C96B C97B 97(3) . . ?
C98B C97B C96B 138(7) . . ?
O23 C99 C100 110.5(8) . . ?
O23 C99 C00B 107.5(8) . . ?
C101 C100 C99 112.4(11) . . ?
C99 C00B C01B 105.4(11) . . ?
O24 C102 C103 108.6(7) . . ?
O24 C102 C03B 103.3(7) . . ?
C102 C103 C104 103.5(9) . . ?
C04B C03B C102 112.4(10) . . ?
C106 C105 Ag14 145.3(4) . . ?
C106 C105 Ag15 132.3(4) . . ?
Ag14 C105 Ag15 80.54(17) . . ?
C106 C105 Ag13 106.7(4) . . ?
Ag14 C105 Ag13 84.63(17) . . ?
Ag15 C105 Ag13 84.18(17) . . ?
C105 C106 C107 178.8(6) . . ?
C112 C107 C108 119.7(6) . . ?
C112 C107 C106 120.6(6) . . ?
C108 C107 C106 119.7(5) . . ?
C109 C108 C107 120.0(7) . . ?
C110 C109 C108 120.0(9) . . ?
C109 C110 C111 122.4(8) . . ?
C110 C111 C112 118.5(8) . . ?
C107 C112 C111 119.4(8) . . ?
C114 C113 Ag16 129.5(6) . . ?
C114 C113 Ag18 135.9(5) . . ?
Ag16 C113 Ag18 80.3(2) . . ?
C114 C113 Ag17 126.4(5) . . ?
Ag16 C113 Ag17 82.9(2) . . ?
Ag18 C113 Ag17 83.2(2) . . ?
C113 C114 C115 177.3(7) . . ?
C116 C115 C120 117.8(6) . . ?
C116 C115 C114 119.9(6) . . ?
C120 C115 C114 122.2(6) . . ?
C115 C116 C117 121.2(8) . . ?
C118 C117 C116 119.8(8) . . ?
C119 C118 C117 120.4(8) . . ?
C118 C119 C120 119.9(7) . . ?
C119 C120 C115 120.9(7) . . ?
C122 C121 Ag21 155.0(4) . . ?
C122 C121 Ag20 120.5(4) . . ?
Ag21 C121 Ag20 81.59(17) . . ?
C122 C121 Ag19 110.7(4) . . ?
Ag21 C121 Ag19 81.66(17) . . ?
Ag20 C121 Ag19 82.89(17) . . ?
C121 C122 C123 176.7(6) . . ?
C128 C123 C124 118.8(5) . . ?
C128 C123 C122 121.5(5) . . ?
C124 C123 C122 119.7(5) . . ?
C125 C124 C123 120.7(7) . . ?
C126 C125 C124 119.6(7) . . ?
C125 C126 C127 121.6(6) . . ?
C126 C127 C128 119.1(7) . . ?
C127 C128 C123 120.2(6) . . ?
C130 C129 Ag22 124.1(7) . . ?
C130 C129 Ag23 144.2(8) . . ?
Ag22 C129 Ag23 80.3(3) . . ?
C130 C129 Ag24 125.6(8) . . ?
Ag22 C129 Ag24 80.2(3) . . ?
Ag23 C129 Ag24 80.5(3) . . ?
C129 C130 C131 176.9(9) . . ?
C136 C131 C132 116.8(7) . . ?
C136 C131 C130 120.4(7) . . ?
C132 C131 C130 122.8(8) . . ?
C133 C132 C131 119.6(9) . . ?
C134 C133 C132 121.8(9) . . ?
C135 C134 C133 120.6(9) . . ?
C134 C135 C136 120.5(9) . . ?
C135 C136 C131 120.6(8) . . ?
C138 C137 Ag23 124(4) . . ?
C138 C137 Ag22 151(4) . . ?
Ag23 C137 Ag22 80.7(15) . . ?
C138 C137 Ag25 90(3) . . ?
Ag23 C137 Ag25 81.9(14) . . ?
Ag22 C137 Ag25 78.9(15) . . ?
C137 C138 C139 167(4) . . ?
C140 C139 C144 120.0 . . ?
C140 C139 C138 122.9(18) . . ?
C144 C139 C138 117.0(18) . . ?
C139 C140 C141 120.0 . . ?
C142 C141 C140 120.0 . . ?
C141 C142 C143 120.0 . . ?
C144 C143 C142 120.0 . . ?
C143 C144 C139 120.0 . . ?
C1B O1 P1 128.3(7) . . ?
C1 O1 P1 122.0(6) . . ?
C4 O2 P1 128.6(4) . . ?
C7 O3 P2 122.4(4) . . ?
C10 O4 P2 121.9(4) . . ?
C13 O5 P3 120.3(4) . . ?
C16 O6 P3 120.0(4) . . ?
C19 O7 P4 121.5(3) . . ?
C22 O8 P4 120.6(4) . . ?
C25 O9 P5 120.7(4) . . ?
C28 O10 P5 128.5(5) . . ?
C28B O10 P5 113.4(6) . . ?
C31 O11 P6 122.3(3) . . ?
C34 O12 P6 119.8(3) . . ?
C69 O13 P7 122.3(4) . . ?
C72 O14 P7 125.4(3) . . ?
C75 O15 P8 119.8(3) . . ?
C78 O16 P8 119.8(4) . . ?
C81 O17 P9 122.5(3) . . ?
C84 O18 P9 124.0(3) . . ?
C87B O19 P10 129.0(12) . . ?
C87 O19 P10 117.2(12) . . ?
C90 O20 P10 120.7(3) . . ?
C93 O21 P11 121.4(5) . . ?
C96 O22 P11 119.8(6) . . ?
C96B O22 P11 125(2) . . ?
C99 O23 P12 120.5(4) . . ?
C102 O24 P12 123.6(4) . . ?
O2 P1 O1 99.8(2) . . ?
O2 P1 S1 107.03(18) . . ?
O1 P1 S1 109.04(17) . . ?
O2 P1 S2 111.37(19) . . ?
O1 P1 S2 108.84(17) . . ?
S1 P1 S2 119.01(8) . . ?
O4 P2 O3 108.6(2) . . ?
O4 P2 S3 102.85(16) . . ?
O3 P2 S3 111.16(16) . . ?
O4 P2 S4 110.62(15) . . ?
O3 P2 S4 102.31(16) . . ?
S3 P2 S4 121.04(8) . . ?
O5 P3 O6 107.9(2) . . ?
O5 P3 S5 103.78(16) . . ?
O6 P3 S5 110.30(17) . . ?
O5 P3 S6 110.38(17) . . ?
O6 P3 S6 103.70(16) . . ?
S5 P3 S6 120.35(8) . . ?
O8 P4 O7 107.4(2) . . ?
O8 P4 S7 111.11(18) . . ?
O7 P4 S7 103.39(14) . . ?
O8 P4 S8 103.06(16) . . ?
O7 P4 S8 111.08(16) . . ?
S7 P4 S8 120.36(8) . . ?
O10 P5 O9 108.6(3) . . ?
O10 P5 S10 111.31(17) . . ?
O9 P5 S10 102.34(17) . . ?
O10 P5 S9 102.63(17) . . ?
O9 P5 S9 111.31(17) . . ?
S10 P5 S9 120.43(8) . . ?
O12 P6 O11 107.2(2) . . ?
O12 P6 S11 104.25(15) . . ?
O11 P6 S11 110.62(15) . . ?
O12 P6 S12 110.38(15) . . ?
O11 P6 S12 103.00(14) . . ?
S11 P6 S12 120.84(8) . . ?
O14 P7 O13 107.6(2) . . ?
O14 P7 S14 105.91(16) . . ?
O13 P7 S14 103.09(16) . . ?
O14 P7 S13 109.24(16) . . ?
O13 P7 S13 109.50(17) . . ?
S14 P7 S13 120.76(8) . . ?
O16 P8 O15 107.4(2) . . ?
O16 P8 S15 111.15(17) . . ?
O15 P8 S15 104.42(15) . . ?
O16 P8 S16 103.75(16) . . ?
O15 P8 S16 109.71(15) . . ?
S15 P8 S16 119.97(8) . . ?
O18 P9 O17 101.85(19) . . ?
O18 P9 S17 111.07(15) . . ?
O17 P9 S17 109.70(15) . . ?
O18 P9 S18 105.25(14) . . ?
O17 P9 S18 108.84(15) . . ?
S17 P9 S18 118.75(8) . . ?
O19 P10 O20 108.4(2) . . ?
O19 P10 S20 103.97(17) . . ?
O20 P10 S20 109.50(16) . . ?
O19 P10 S19 109.85(17) . . ?
O20 P10 S19 103.91(15) . . ?
S20 P10 S19 120.85(8) . . ?
O22 P11 O21 108.6(3) . . ?
O22 P11 S22 104.4(2) . . ?
O21 P11 S22 109.5(2) . . ?
O22 P11 S21 110.1(2) . . ?
O21 P11 S21 102.55(18) . . ?
S22 P11 S21 121.33(9) . . ?
O23 P12 O24 108.1(2) . . ?
O23 P12 S23 110.99(17) . . ?
O24 P12 S23 102.44(17) . . ?
O23 P12 S24 103.50(17) . . ?
O24 P12 S24 111.62(18) . . ?
S23 P12 S24 119.89(9) . . ?
F4 P13 F1 89.7(5) . . ?
F4 P13 F6 91.5(5) . . ?
F1 P13 F6 88.9(4) . . ?
F4 P13 F3 89.9(4) . . ?
F1 P13 F3 91.5(4) . . ?
F6 P13 F3 178.6(4) . . ?
F4 P13 F2 92.1(5) . . ?
F1 P13 F2 177.8(4) . . ?
F6 P13 F2 92.3(4) . . ?
F3 P13 F2 87.2(4) . . ?
F4 P13 F5 177.8(5) . . ?
F1 P13 F5 88.6(5) . . ?
F6 P13 F5 90.0(4) . . ?
F3 P13 F5 88.7(4) . . ?
F2 P13 F5 89.5(4) . . ?
F12 P14 F11 83.4(10) . . ?
F12 P14 F10 87.4(9) . . ?
F11 P14 F10 170.9(11) . . ?
F12 P14 F9 171.9(9) . . ?
F11 P14 F9 102.3(11) . . ?
F10 P14 F9 86.7(9) . . ?
F12 P14 F8 96.3(8) . . ?
F11 P14 F8 90.3(5) . . ?
F10 P14 F8 91.5(5) . . ?
F9 P14 F8 89.5(5) . . ?
F12 P14 F7 92.3(8) . . ?
F11 P14 F7 89.1(6) . . ?
F10 P14 F7 90.5(5) . . ?
F9 P14 F7 82.2(5) . . ?
F8 P14 F7 171.3(5) . . ?
P1 S1 Ag3 103.35(7) . . ?
P1 S1 Ag6 105.85(6) . . ?
Ag3 S1 Ag6 96.00(4) . . ?
P1 S2 Ag1 102.99(6) . . ?
P1 S2 Ag4 104.67(6) . . ?
Ag1 S2 Ag4 91.75(4) . . ?
P2 S3 Ag7 103.40(6) . . ?
P2 S3 Ag1 103.22(6) . . ?
Ag7 S3 Ag1 98.95(5) . . ?
P2 S4 Ag2 101.75(6) . . ?
P2 S4 Ag9 103.58(6) . . ?
Ag2 S4 Ag9 93.24(4) . . ?
P3 S5 Ag2 105.21(7) . . ?
P3 S5 Ag12 103.71(7) . . ?
Ag2 S5 Ag12 89.83(4) . . ?
P3 S6 Ag3 103.45(7) . . ?
P3 S6 Ag10 101.91(6) . . ?
Ag3 S6 Ag10 101.30(5) . . ?
P4 S7 Ag10 105.24(6) . . ?
P4 S7 Ag6 99.37(6) . . ?
Ag10 S7 Ag6 101.34(5) . . ?
P4 S8 Ag5 102.11(6) . . ?
P4 S8 Ag11 105.24(6) . . ?
Ag5 S8 Ag11 96.62(4) . . ?
P5 S9 Ag4 105.61(7) . . ?
P5 S9 Ag7 100.77(6) . . ?
Ag4 S9 Ag7 103.45(4) . . ?
P5 S10 Ag5 104.11(6) . . ?
P5 S10 Ag8 106.68(7) . . ?
Ag5 S10 Ag8 81.87(4) . . ?
P6 S11 Ag12 98.22(6) . . ?
P6 S11 Ag9 108.27(6) . . ?
Ag12 S11 Ag9 97.24(4) . . ?
P6 S12 Ag8 108.49(6) . . ?
P6 S12 Ag11 100.02(6) . . ?
Ag8 S12 Ag11 90.62(4) . . ?
P7 S13 Ag16 103.14(7) . . ?
P7 S13 Ag13 104.58(7) . . ?
Ag16 S13 Ag13 90.51(5) . . ?
P7 S14 Ag14 103.06(6) . . ?
P7 S14 Ag18 104.86(7) . . ?
Ag14 S14 Ag18 96.25(5) . . ?
P8 S15 Ag25 108.14(9) . . ?
P8 S15 Ag14 104.98(6) . . ?
Ag25 S15 Ag14 81.45(8) . . ?
P8 S15 Ag24 98.37(7) . . ?
Ag14 S15 Ag24 100.30(5) . . ?
P8 S16 Ag15 103.12(7) . . ?
P8 S16 Ag22 104.91(7) . . ?
Ag15 S16 Ag22 95.66(5) . . ?
P9 S17 Ag15 101.73(6) . . ?
P9 S17 Ag21 106.07(6) . . ?
Ag15 S17 Ag21 99.85(4) . . ?
P9 S18 Ag13 104.81(6) . . ?
P9 S18 Ag19 109.37(6) . . ?
Ag13 S18 Ag19 79.10(4) . . ?
P10 S19 Ag16 102.30(7) . . ?
P10 S19 Ag19 107.81(7) . . ?
Ag16 S19 Ag19 93.89(5) . . ?
P10 S20 Ag20 106.98(7) . . ?
P10 S20 Ag17 100.69(7) . . ?
Ag20 S20 Ag17 91.96(5) . . ?
P11 S21 Ag25 108.50(10) . . ?
P11 S21 Ag18 101.38(9) . . ?
Ag25 S21 Ag18 81.98(9) . . ?
P11 S21 Ag24 103.74(8) . . ?
Ag18 S21 Ag24 101.52(5) . . ?
P11 S22 Ag17 100.16(8) . . ?
P11 S22 Ag23 105.22(9) . . ?
Ag17 S22 Ag23 98.10(5) . . ?
P12 S23 Ag22 103.34(7) . . ?
P12 S23 Ag21 102.35(7) . . ?
Ag22 S23 Ag21 102.15(5) . . ?
P12 S24 Ag20 100.81(7) . . ?
P12 S24 Ag23 102.75(7) . . ?
Ag20 S24 Ag23 99.10(5) . . ?

loop_
_geom_bond_atom_site_label_1
_geom_bond_atom_site_label_2
_geom_bond_distance
_geom_bond_site_symmetry_2
_geom_bond_publ_flag
Ag1 C37 2.266(5) . ?
Ag1 S2 2.5086(13) . ?
Ag1 S3 2.5325(13) . ?
Ag1 Ag2 2.9487(6) . ?
Ag1 Ag3 2.9508(6) . ?
Ag2 C37 2.290(5) . ?
Ag2 S5 2.5079(14) . ?
Ag2 S4 2.5130(13) . ?
Ag2 Ag3 2.9584(6) . ?
Ag3 C37 2.260(5) . ?
Ag3 S1 2.5061(13) . ?
Ag3 S6 2.5253(13) . ?
Ag4 C45 2.231(5) . ?
Ag4 S2 2.5217(13) . ?
Ag4 S9 2.5269(13) . ?
Ag4 Ag6 2.8806(6) . ?
Ag4 Ag5 2.9813(6) . ?
Ag5 C45 2.275(5) . ?
Ag5 S8 2.5022(14) . ?
Ag5 S10 2.5178(13) . ?
Ag5 Ag6 3.0013(6) . ?
Ag5 Ag8 3.3119(6) . ?
Ag6 C45 2.197(5) . ?
Ag6 S1 2.5071(13) . ?
Ag6 S7 2.5462(13) . ?
Ag7 C53 2.173(5) . ?
Ag7 S3 2.5013(13) . ?
Ag7 S9 2.5436(13) . ?
Ag7 Ag9 2.9051(6) . ?
Ag7 Ag8 2.9988(6) . ?
Ag8 C53 2.373(6) . ?
Ag8 S12 2.5236(13) . ?
Ag8 S10 2.5370(13) . ?
Ag8 Ag9 2.9988(6) . ?
Ag8 Br1 3.0543(7) . ?
Ag9 C53 2.244(5) . ?
Ag9 S4 2.5191(13) . ?
Ag9 S11 2.5387(13) . ?
Ag10 C61 2.208(5) . ?
Ag10 S7 2.5137(13) . ?
Ag10 S6 2.5371(14) . ?
Ag10 Ag11 2.9020(6) . ?
Ag10 Ag12 2.9306(6) . ?
Ag11 C61 2.236(5) . ?
Ag11 S8 2.5213(13) . ?
Ag11 S12 2.5278(13) . ?
Ag11 Ag12 2.9920(6) . ?
Ag12 C61 2.261(5) . ?
Ag12 S11 2.5241(13) . ?
Ag12 S5 2.5264(14) . ?
Ag13 C105 2.315(5) . ?
Ag13 S13 2.5207(14) . ?
Ag13 S18 2.5224(13) . ?
Ag13 Ag14 3.0402(6) . ?
Ag13 Ag15 3.0430(6) . ?
Ag13 Ag19 3.2229(6) . ?
Ag14 C105 2.199(5) . ?
Ag14 S14 2.5101(13) . ?
Ag14 S15 2.5387(14) . ?
Ag14 Ag15 2.8592(6) . ?
Ag14 Ag25 3.308(2) . ?
Ag15 C105 2.224(5) . ?
Ag15 S16 2.5144(14) . ?
Ag15 S17 2.5198(13) . ?
Ag16 C113 2.220(6) . ?
Ag16 S19 2.5052(14) . ?
Ag16 S13 2.5126(14) . ?
Ag16 Ag18 2.8722(7) . ?
Ag16 Ag17 2.9690(7) . ?
Ag17 C113 2.264(6) . ?
Ag17 S22 2.5172(16) . ?
Ag17 S20 2.5235(15) . ?
Ag17 Ag18 2.9862(7) . ?
Ag18 C113 2.234(6) . ?
Ag18 S21 2.5156(17) . ?
Ag18 S14 2.5202(13) . ?
Ag18 Ag25 3.167(3) . ?
Ag19 C121 2.326(5) . ?
Ag19 S19 2.5103(14) . ?
Ag19 S18 2.5392(13) . ?
Ag19 Ag21 2.9496(6) . ?
Ag19 Ag20 3.0314(6) . ?
Ag20 C121 2.253(5) . ?
Ag20 S24 2.5103(14) . ?
Ag20 S20 2.5200(14) . ?
Ag20 Ag21 2.8983(6) . ?
Ag21 C121 2.182(5) . ?
Ag21 S23 2.5120(14) . ?
Ag21 S17 2.5358(13) . ?
Ag22 C129 2.201(10) . ?
Ag22 C137 2.34(5) . ?
Ag22 S23 2.4845(15) . ?
Ag22 S16 2.5281(14) . ?
Ag22 Ag23 2.8888(7) . ?
Ag22 Ag24 2.9013(8) . ?
Ag22 Ag25 3.096(2) . ?
Ag23 C137 2.12(5) . ?
Ag23 C129 2.277(10) . ?
Ag23 S22 2.5196(17) . ?
Ag23 S24 2.5481(15) . ?
Ag23 Ag24 2.9588(7) . ?
Ag23 Ag25 3.064(2) . ?
Ag24 C129 2.301(8) . ?
Ag24 S21 2.5598(18) . ?
Ag24 S15 2.5645(14) . ?
Ag25 S21 2.306(3) . ?
Ag25 C137 2.53(5) . ?
Ag25 S15 2.532(3) . ?
Ag25 Br2 2.812(3) . ?
C1 O1 1.454(9) . ?
C1 C2 1.544(9) . ?
C2 C3 1.529(9) . ?
C1B O1 1.427(9) . ?
C1B C2B 1.547(9) . ?
C2B C3B 1.524(9) . ?
C4 O2 1.424(8) . ?
C4 C5 1.495(9) . ?
C5 C6 1.483(11) . ?
C7 O3 1.465(6) . ?
C7 C8 1.488(8) . ?
C8 C9 1.458(8) . ?
C10 O4 1.476(6) . ?
C10 C11 1.514(9) . ?
C11 C12 1.498(11) . ?
C13 C14 1.467(10) . ?
C13 O5 1.469(7) . ?
C14 C15 1.459(12) . ?
C16 C17 1.411(10) . ?
C16 O6 1.475(7) . ?
C17 C18 1.517(10) . ?
C19 O7 1.459(6) . ?
C19 C20 1.504(8) . ?
C20 C21 1.502(11) . ?
C22 O8 1.467(8) . ?
C22 C23B 1.473(11) . ?
C22 C23 1.504(8) . ?
C23 C24 1.521(10) . ?
C23B C24B 1.521(10) . ?
C25 O9 1.467(7) . ?
C25 C26 1.487(11) . ?
C26 C27 1.514(12) . ?
C28 O10 1.493(10) . ?
C28 C29 1.523(9) . ?
C29 C30 1.528(9) . ?
C28B C29B 1.492(13) . ?
C28B O10 1.533(11) . ?
C29B C30B 1.495(15) . ?
C31 C32 1.469(8) . ?
C31 O11 1.474(6) . ?
C32 C33 1.487(9) . ?
C34 O12 1.475(6) . ?
C34 C35 1.513(8) . ?
C35 C36 1.537(8) . ?
C37 C38 1.122(7) . ?
C38 C39 1.464(8) . ?
C39 C44 1.383(9) . ?
C39 C40 1.391(9) . ?
C40 C41 1.381(10) . ?
C41 C42 1.337(12) . ?
C42 C43 1.371(12) . ?
C43 C44 1.391(10) . ?
C45 C46 1.208(7) . ?
C46 C47 1.434(7) . ?
C47 C48 1.392(8) . ?
C47 C52 1.399(8) . ?
C48 C49 1.383(8) . ?
C49 C50 1.374(9) . ?
C50 C51 1.363(9) . ?
C51 C52 1.384(9) . ?
C53 C54 1.178(7) . ?
C54 C55 1.434(7) . ?
C55 C56 1.392(8) . ?
C55 C60 1.407(8) . ?
C56 C57 1.377(8) . ?
C57 C58 1.372(8) . ?
C58 C59 1.379(9) . ?
C59 C60 1.369(8) . ?
C61 C62 1.178(8) . ?
C62 C63 1.446(8) . ?
C63 C64 1.386(10) . ?
C63 C68 1.389(11) . ?
C64 C65 1.376(12) . ?
C65 C66 1.346(16) . ?
C66 C67 1.386(16) . ?
C67 C68 1.394(11) . ?
C69 O13 1.461(7) . ?
C69 C70 1.495(10) . ?
C70 C71 1.492(10) . ?
C72 O14 1.458(6) . ?
C72 C73 1.495(8) . ?
C73 C74 1.497(10) . ?
C75 O15 1.474(6) . ?
C75 C76 1.502(8) . ?
C76 C77 1.527(10) . ?
C78 O16 1.459(8) . ?
C78 C79B 1.477(11) . ?
C78 C79 1.531(8) . ?
C79 C80 1.533(10) . ?
C79B C80B 1.543(9) . ?
C81 O17 1.462(6) . ?
C81 C82 1.492(8) . ?
C82 C83 1.520(9) . ?
C84 O18 1.458(6) . ?
C84 C85 1.480(8) . ?
C85 C86 1.459(11) . ?
C87 O19 1.482(13) . ?
C87 C88 1.521(10) . ?
C88 C89 1.549(9) . ?
C87B C88B 1.475(19) . ?
C87B O19 1.475(13) . ?
C88B C89B 1.570(17) . ?
C90 O20 1.462(6) . ?
C90 C91 1.498(8) . ?
C91 C92 1.525(8) . ?
C93 C94 1.451(11) . ?
C93 O21 1.469(8) . ?
C94 C95 1.486(11) . ?
C96 O22 1.464(11) . ?
C96 C97 1.555(9) . ?
C97 C98 1.555(9) . ?
C96B O22 1.49(2) . ?
C96B C97B 1.59(2) . ?
C97B C98B 1.55(2) . ?
C99 O23 1.477(8) . ?
C99 C100 1.531(8) . ?
C99 C00B 1.540(11) . ?
C100 C101 1.517(9) . ?
C00B C01B 1.552(10) . ?
C102 O24 1.461(7) . ?
C102 C103 1.533(8) . ?
C102 C03B 1.559(10) . ?
C103 C104 1.533(9) . ?
C03B C04B 1.522(9) . ?
C105 C106 1.190(7) . ?
C106 C107 1.450(8) . ?
C107 C112 1.378(9) . ?
C107 C108 1.404(9) . ?
C108 C109 1.379(9) . ?
C109 C110 1.341(13) . ?
C110 C111 1.378(14) . ?
C111 C112 1.418(11) . ?
C113 C114 1.179(9) . ?
C114 C115 1.434(9) . ?
C115 C116 1.373(10) . ?
C115 C120 1.389(9) . ?
C116 C117 1.379(12) . ?
C117 C118 1.372(13) . ?
C118 C119 1.351(11) . ?
C119 C120 1.384(9) . ?
C121 C122 1.188(7) . ?
C122 C123 1.433(8) . ?
C123 C128 1.394(8) . ?
C123 C124 1.399(8) . ?
C124 C125 1.374(9) . ?
C125 C126 1.366(11) . ?
C126 C127 1.382(11) . ?
C127 C128 1.389(8) . ?
C129 C130 1.146(12) . ?
C130 C131 1.426(11) . ?
C131 C136 1.403(11) . ?
C131 C132 1.413(11) . ?
C132 C133 1.375(13) . ?
C133 C134 1.341(15) . ?
C134 C135 1.336(14) . ?
C135 C136 1.386(12) . ?
C137 C138 1.24(5) . ?
C138 C139 1.44(3) . ?
C139 C140 1.3900 . ?
C139 C144 1.3900 . ?
C140 C141 1.3900 . ?
C141 C142 1.3900 . ?
C142 C143 1.3900 . ?
C143 C144 1.3900 . ?
F1 P13 1.558(6) . ?
F2 P13 1.580(6) . ?
F3 P13 1.561(6) . ?
F4 P13 1.535(6) . ?
F5 P13 1.598(7) . ?
F6 P13 1.558(6) . ?
F7 P14 1.616(7) . ?
F8 P14 1.517(6) . ?
F9 P14 1.462(10) . ?
F10 P14 1.460(8) . ?
F11 P14 1.445(9) . ?
F12 P14 1.437(10) . ?
O1 P1 1.570(4) . ?
O2 P1 1.556(4) . ?
O3 P2 1.571(4) . ?
O4 P2 1.570(4) . ?
O5 P3 1.576(4) . ?
O6 P3 1.576(4) . ?
O7 P4 1.576(4) . ?
O8 P4 1.563(4) . ?
O9 P5 1.582(4) . ?
O10 P5 1.567(4) . ?
O11 P6 1.575(4) . ?
O12 P6 1.572(4) . ?
O13 P7 1.575(4) . ?
O14 P7 1.574(4) . ?
O15 P8 1.581(4) . ?
O16 P8 1.576(4) . ?
O17 P9 1.575(4) . ?
O18 P9 1.567(3) . ?
O19 P10 1.570(4) . ?
O20 P10 1.576(4) . ?
O21 P11 1.581(5) . ?
O22 P11 1.566(5) . ?
O23 P12 1.571(4) . ?
O24 P12 1.573(4) . ?
P1 S1 2.0094(19) . ?
P1 S2 2.0176(19) . ?
P2 S3 2.0058(18) . ?
P2 S4 2.0104(18) . ?
P3 S5 2.0033(19) . ?
P3 S6 2.0099(18) . ?
P4 S7 2.0039(18) . ?
P4 S8 2.0052(18) . ?
P5 S10 2.0010(18) . ?
P5 S9 2.0075(18) . ?
P6 S11 2.0058(18) . ?
P6 S12 2.0084(17) . ?
P7 S14 2.0031(19) . ?
P7 S13 2.0174(19) . ?
P8 S15 2.0001(19) . ?
P8 S16 2.0007(18) . ?
P9 S17 2.0087(18) . ?
P9 S18 2.0166(18) . ?
P10 S20 2.004(2) . ?
P10 S19 2.0058(18) . ?
P11 S22 2.006(2) . ?
P11 S21 2.011(2) . ?
P12 S23 1.9985(19) . ?
P12 S24 2.016(2) . ?
